data_4500694
loop_
_publ_author_name
'Niu, Jingyang'
'Zhang, Shaowei'
'Chen, Huanni'
'Zhao, Junwei'
'Ma, Pengtao'
'Wang, Jingping'

_publ_section_title
;
 1-D, 2-D, and 3-D Organic--Inorganic Hybrids Assembled from Keggin-type
 Polyoxometalates and 3d-4f Heterometals
;
_journal_issue 9
_journal_name_full 'Crystal Growth &amp; Design'
_journal_page_first 3769
_journal_paper_doi 10.1021/cg2001249
_journal_volume 11
_journal_year 2011
_chemical_formula_sum 'C36 H102 Cu5 N20 O88.5 P2 Tb W22'
_chemical_formula_weight 6814.36
_chemical_name_systematic
;

 ?

;
_space_group_IT_number 2
_symmetry_cell_setting triclinic
_symmetry_space_group_name_Hall '-P 1'
_symmetry_space_group_name_H-M 'P -1'
_atom_sites_solution_hydrogens geom
_atom_sites_solution_primary direct
_atom_sites_solution_secondary difmap
_audit_creation_method SHELXL-97
_cell_angle_alpha 105.3820(10)
_cell_angle_beta 104.0170(10)
_cell_angle_gamma 99.9580(10)
_cell_formula_units_Z 2
_cell_length_a 13.7020(8)
_cell_length_b 19.3240(10)
_cell_length_c 25.3506(14)
_cell_measurement_reflns_used 5916
_cell_measurement_temperature 296(2)
_cell_measurement_theta_max 0.00
_cell_measurement_theta_min 0.00
_cell_volume 6074.0(6)
_computing_cell_refinement 'Bruker SMART'
_computing_data_collection 'Bruker SMART'
_computing_data_reduction 'Bruker SAINT'
_computing_molecular_graphics 'Bruker SHELXTL'
_computing_publication_material 'Bruker SHELXTL'
_computing_structure_refinement 'SHELXL-97 (Sheldrick, 1997)'
_computing_structure_solution 'SHELXS-97 (Sheldrick, 1990)'
_diffrn_ambient_temperature 296(2)
_diffrn_measured_fraction_theta_full 0.992
_diffrn_measured_fraction_theta_max 0.992
_diffrn_measurement_device_type 'CCD area detector'
_diffrn_measurement_method 'phi and omega scans'
_diffrn_radiation_monochromator graphite
_diffrn_radiation_source 'fine-focus sealed tube'
_diffrn_radiation_type MoK\a
_diffrn_radiation_wavelength 0.71073
_diffrn_reflns_av_R_equivalents 0.0429
_diffrn_reflns_av_sigmaI/netI 0.0839
_diffrn_reflns_limit_h_max 15
_diffrn_reflns_limit_h_min -16
_diffrn_reflns_limit_k_max 22
_diffrn_reflns_limit_k_min -18
_diffrn_reflns_limit_l_max 30
_diffrn_reflns_limit_l_min -27
_diffrn_reflns_number 31666
_diffrn_reflns_theta_full 25.00
_diffrn_reflns_theta_max 25.00
_diffrn_reflns_theta_min 1.85
_exptl_absorpt_coefficient_mu 22.294
_exptl_absorpt_correction_T_max 0.2140
_exptl_absorpt_correction_T_min 0.1079
_exptl_absorpt_correction_type multi-scan
_exptl_absorpt_process_details SADABS
_exptl_crystal_colour purple
_exptl_crystal_density_diffrn 3.714
_exptl_crystal_density_method 'not measured'
_exptl_crystal_description block
_exptl_crystal_F_000 6024
_exptl_crystal_size_max 0.18
_exptl_crystal_size_mid 0.14
_exptl_crystal_size_min 0.10
_refine_diff_density_max 2.284
_refine_diff_density_min -2.160
_refine_diff_density_rms 0.372
_refine_ls_extinction_method none
_refine_ls_goodness_of_fit_ref 1.005
_refine_ls_hydrogen_treatment constr
_refine_ls_matrix_type full
_refine_ls_number_parameters 1597
_refine_ls_number_reflns 21247
_refine_ls_number_restraints 112
_refine_ls_restrained_S_all 1.005
_refine_ls_R_factor_all 0.0692
_refine_ls_R_factor_gt 0.0443
_refine_ls_shift/su_max 0.001
_refine_ls_shift/su_mean 0.000
_refine_ls_structure_factor_coef Fsqd
_refine_ls_weighting_details 'calc w=1/[\s^2^(Fo^2^)+(0.0194P)^2^+0.0000P] where P=(Fo^2^+2Fc^2^)/3'
_refine_ls_weighting_scheme calc
_refine_ls_wR_factor_gt 0.0831
_refine_ls_wR_factor_ref 0.0913
_reflns_number_gt 15526
_reflns_number_total 21247
_reflns_threshold_expression >2sigma(I)
_cod_data_source_file cg2001249_si_001.cif
_cod_data_source_block 4
_cod_depositor_comments
;
The following automatic conversions were performed:

'_symmetry_cell_setting' value 'Triclinic' changed to 'triclinic'
according to /home/saulius/struct/CIF-dictionaries/cif_core.dic
dictionary named 'cif_core.dic' version 2.4.1 from
2010-06-29.

'_exptl_absorpt_correction_type' value 'Multi-scan'
changed to 'multi-scan' according to
/home/saulius/struct/CIF-dictionaries/cif_core.dic dictionary named
'cif_core.dic' version 2.4.1 from 2010-06-29.

Automatic conversion script
Id: cif_fix_values 1715 2011-07-08 13:25:40Z adriana 
;
_cod_original_sg_symbol_H-M P-1
_cod_original_formula_sum 'C36 H102 Cu5 N20 O88.50 P2 Tb W22'
_cod_database_code 4500694

loop_
_symmetry_equiv_pos_as_xyz
'x, y, z'
'-x, -y, -z'

loop_
_atom_site_label
_atom_site_type_symbol
_atom_site_fract_x
_atom_site_fract_y
_atom_site_fract_z
_atom_site_U_iso_or_equiv
_atom_site_adp_type
_atom_site_occupancy
_atom_site_symmetry_multiplicity
_atom_site_calc_flag
_atom_site_refinement_flags
W1 W -0.36327(4) -0.23672(4) 0.65152(3) 0.01749(14) Uani 1 1 d .
W2 W -0.38099(4) -0.06191(4) 0.72083(3) 0.01757(14) Uani 1 1 d .
W3 W -0.31038(5) -0.08870(4) 0.59853(3) 0.02078(15) Uani 1 1 d .
W4 W -0.11214(5) -0.27139(4) 0.64924(3) 0.01933(15) Uani 1 1 d .
W5 W -0.05247(5) -0.12192(4) 0.59883(3) 0.02197(15) Uani 1 1 d .
W6 W 0.11214(5) -0.13181(4) 0.71873(3) 0.02009(15) Uani 1 1 d .
W7 W -0.07294(5) 0.06296(4) 0.68204(3) 0.02063(15) Uani 1 1 d .
W8 W 0.09558(4) 0.05124(4) 0.80216(3) 0.01879(15) Uani 1 1 d .
W9 W -0.13896(5) 0.08453(3) 0.80634(3) 0.01800(14) Uani 1 1 d .
W10 W 0.02712(4) -0.11379(3) 0.85077(2) 0.01653(14) Uani 1 1 d .
W11 W -0.20714(4) -0.08365(3) 0.85087(2) 0.01595(14) Uani 1 1 d .
W12 W -0.08602(4) -0.44647(4) 0.83316(3) 0.01655(14) Uani 1 1 d .
W13 W -0.21276(4) -0.36140(3) 0.91743(2) 0.01576(14) Uani 1 1 d .
W14 W -0.50467(4) -0.39237(4) 0.74759(3) 0.01841(15) Uani 1 1 d .
W15 W -0.50278(4) -0.42314(4) 0.87590(3) 0.01733(14) Uani 1 1 d .
W16 W -0.63798(4) -0.56106(4) 0.75001(3) 0.01870(15) Uani 1 1 d .
W17 W -0.48315(4) -0.68538(3) 0.79830(3) 0.01782(14) Uani 1 1 d .
W18 W -0.35022(4) -0.54516(4) 0.92513(3) 0.01687(14) Uani 1 1 d .
W19 W -0.21639(4) -0.63092(4) 0.84207(3) 0.01717(14) Uani 1 1 d .
W20 W -0.49665(5) -0.65567(4) 0.65790(3) 0.01931(15) Uani 1 1 d .
W21 W -0.23243(5) -0.60675(4) 0.70160(3) 0.01924(15) Uani 1 1 d .
W22 W -0.36148(5) -0.48314(4) 0.65962(3) 0.01852(15) Uani 1 1 d .
Tb1 Tb -0.20302(5) -0.29171(4) 0.78624(3) 0.01719(17) Uani 1 1 d .
P1 P -0.3573(3) -0.5110(2) 0.79371(15) 0.0110(8) Uani 1 1 d .
P2 P -0.1305(3) -0.0946(2) 0.72745(15) 0.0119(8) Uani 1 1 d .
O1 O -0.4620(8) -0.3136(5) 0.6127(4) 0.023(2) Uani 1 1 d .
O2 O -0.4869(8) -0.0348(6) 0.7332(4) 0.030(3) Uani 1 1 d .
O3 O -0.3751(8) -0.0770(6) 0.5372(4) 0.028(3) Uani 1 1 d .
O4 O -0.1200(8) -0.3603(6) 0.6091(4) 0.032(3) Uani 1 1 d .
O5 O -0.0270(9) -0.1186(7) 0.5369(4) 0.035(3) Uani 1 1 d .
O6 O 0.2392(8) -0.1339(6) 0.7317(4) 0.031(3) Uani 1 1 d .
O7 O -0.0564(8) 0.1258(6) 0.6456(4) 0.030(3) Uani 1 1 d .
O8 O 0.2177(7) 0.1088(6) 0.8399(4) 0.024(3) Uani 1 1 d .
O9 O -0.1647(8) 0.1604(6) 0.8476(5) 0.035(3) Uani 1 1 d .
O10 O 0.1340(7) -0.1013(6) 0.9087(4) 0.023(3) Uani 1 1 d .
O11 O -0.2530(8) -0.0506(6) 0.9077(4) 0.026(3) Uani 1 1 d .
O12 O -0.3897(7) -0.0507(5) 0.6481(4) 0.021(2) Uani 1 1 d .
O13 O -0.4374(7) -0.1667(6) 0.6839(4) 0.020(2) Uani 1 1 d .
O14 O -0.3805(7) -0.1816(5) 0.5908(4) 0.019(2) Uani 1 1 d .
O15 O -0.3119(7) -0.2514(6) 0.7170(4) 0.021(2) Uani 1 1 d .
O16 O -0.0305(7) -0.0184(6) 0.6405(4) 0.022(2) Uani 1 1 d .
O17 O 0.0391(8) -0.2315(6) 0.6802(4) 0.022(2) Uani 1 1 d .
O18 O -0.2410(7) -0.1802(6) 0.8369(4) 0.023(3) Uani 1 1 d .
O19 O 0.1291(7) -0.0259(6) 0.7512(4) 0.020(2) Uani 1 1 d .
O20 O -0.1220(7) 0.1154(6) 0.7420(4) 0.022(2) Uani 1 1 d .
O21 O 0.0841(7) -0.1390(6) 0.7879(4) 0.022(2) Uani 1 1 d .
O22 O -0.2483(7) -0.2616(6) 0.6255(4) 0.023(3) Uani 1 1 d .
O23 O 0.0106(7) 0.1107(6) 0.8330(4) 0.021(2) Uani 1 1 d .
O24 O -0.0633(7) -0.0715(5) 0.8913(4) 0.019(2) Uani 1 1 d U
O25 O 0.0842(7) -0.1145(6) 0.6473(4) 0.021(2) Uani 1 1 d .
O26 O 0.0627(7) 0.0919(6) 0.7393(4) 0.025(3) Uani 1 1 d .
O27 O -0.0881(8) -0.2226(6) 0.5885(4) 0.024(3) Uani 1 1 d .
O28 O -0.1970(7) -0.1223(6) 0.5806(4) 0.025(3) Uani 1 1 d .
O29 O -0.2091(7) 0.0079(6) 0.6406(4) 0.023(3) Uani 1 1 d .
O30 O -0.1195(7) -0.2771(6) 0.7161(4) 0.022(2) Uani 1 1 d .
O31 O 0.0690(7) -0.0096(5) 0.8441(4) 0.017(2) Uani 1 1 d .
O32 O -0.1474(7) 0.0196(5) 0.8464(4) 0.017(2) Uani 1 1 d .
O33 O -0.0382(7) -0.2069(6) 0.8392(4) 0.024(3) Uani 1 1 d .
O34 O -0.2777(7) 0.0294(5) 0.7556(4) 0.017(2) Uani 1 1 d .
O35 O -0.3212(7) -0.0855(5) 0.7892(4) 0.015(2) Uani 1 1 d .
O36 O -0.2447(7) -0.1137(6) 0.6918(4) 0.018(2) Uani 1 1 d .
O37 O -0.0831(7) -0.0103(6) 0.7445(4) 0.024(3) Uani 1 1 d .
O38 O -0.0726(7) -0.1365(5) 0.6901(4) 0.018(2) Uani 1 1 d .
O39 O -0.1230(7) -0.1165(5) 0.7814(4) 0.014(2) Uani 1 1 d .
O40 O 0.0434(7) -0.4442(6) 0.8487(4) 0.026(3) Uani 1 1 d .
O41 O -0.1654(7) -0.3072(6) 0.9885(4) 0.025(3) Uani 1 1 d .
O42 O -0.5640(8) -0.3328(6) 0.7215(4) 0.033(3) Uani 1 1 d .
O43 O -0.5497(8) -0.3762(6) 0.9277(5) 0.029(3) Uani 1 1 d .
O44 O -0.7686(7) -0.6002(6) 0.7267(4) 0.023(2) Uani 1 1 d U
O45 O -0.5625(7) -0.7700(5) 0.7877(4) 0.021(2) Uani 1 1 d .
O46 O -0.3465(8) -0.5424(6) 0.9931(4) 0.026(3) Uani 1 1 d .
O47 O -0.1299(8) -0.6797(6) 0.8588(5) 0.032(3) Uani 1 1 d .
O48 O -0.5759(8) -0.7297(6) 0.6013(4) 0.026(3) Uani 1 1 d .
O49 O -0.1514(8) -0.6488(6) 0.6719(4) 0.029(3) Uani 1 1 d .
O50 O -0.3732(7) -0.4614(6) 0.5969(4) 0.027(3) Uani 1 1 d .
O51 O -0.5809(7) -0.6262(5) 0.7874(4) 0.022(2) Uani 1 1 d .
O52 O -0.2489(7) -0.6010(5) 0.9135(4) 0.017(2) Uani 1 1 d .
O53 O -0.3746(7) -0.3386(5) 0.7828(4) 0.017(2) Uani 1 1 d U
O54 O -0.5915(7) -0.6091(6) 0.6883(4) 0.024(3) Uani 1 1 d .
O55 O -0.5318(6) -0.3699(5) 0.8232(4) 0.014(2) Uani 1 1 d .
O56 O -0.3604(7) -0.3716(5) 0.9022(4) 0.020(2) Uani 1 1 d .
O57 O -0.1420(7) -0.5198(5) 0.7588(4) 0.018(2) Uani 1 1 d U
O58 O -0.3629(7) -0.6747(6) 0.6570(4) 0.023(3) Uani 1 1 d .
O59 O -0.1319(7) -0.5386(6) 0.8572(4) 0.021(2) Uani 1 1 d .
O60 O -0.3500(7) -0.7069(6) 0.8155(4) 0.024(3) Uani 1 1 d .
O61 O -0.4579(7) -0.4969(6) 0.9049(4) 0.020(2) Uani 1 1 d .
O62 O -0.4707(7) -0.5849(5) 0.6230(4) 0.019(2) Uani 1 1 d U
O63 O -0.4727(7) -0.4521(5) 0.6841(4) 0.019(2) Uani 1 1 d .
O64 O -0.2685(7) -0.4068(5) 0.7127(4) 0.017(2) Uani 1 1 d .
O65 O -0.6326(7) -0.4797(5) 0.7265(4) 0.018(2) Uani 1 1 d U
O66 O -0.4527(7) -0.6370(5) 0.8789(4) 0.018(2) Uani 1 1 d .
O67 O -0.4806(7) -0.6937(6) 0.7221(4) 0.024(3) Uani 1 1 d .
O68 O -0.0920(7) -0.3965(5) 0.9086(4) 0.014(2) Uani 1 1 d .
O69 O -0.1958(7) -0.2966(5) 0.8810(4) 0.016(2) Uani 1 1 d .
O70 O -0.2659(7) -0.5471(5) 0.6544(4) 0.016(2) Uani 1 1 d .
O71 O -0.0909(7) -0.3695(6) 0.8084(4) 0.017(2) Uani 1 1 d .
O72 O -0.2344(7) -0.6483(6) 0.7619(4) 0.022(2) Uani 1 1 d .
O73 O -0.2549(7) -0.4584(5) 0.9359(4) 0.014(2) Uani 1 1 d .
O74 O -0.6268(7) -0.5002(5) 0.8260(4) 0.019(2) Uani 1 1 d .
O75 O -0.3559(7) -0.5707(6) 0.8244(4) 0.017(2) Uani 1 1 d .
O76 O -0.4571(7) -0.4847(5) 0.7922(4) 0.016(2) Uani 1 1 d .
O77 O -0.2598(6) -0.4469(5) 0.8255(4) 0.012(2) Uani 1 1 d .
O78 O -0.3587(7) -0.5472(5) 0.7310(4) 0.016(2) Uani 1 1 d .
N1 N -0.8874(13) -0.2981(10) 0.7992(7) 0.063(5) Uani 1 1 d U
H1C H -0.9563 -0.3185 0.7880 0.076 Uiso 1 1 calc R
H1D H -0.8765 -0.2487 0.8066 0.076 Uiso 1 1 calc R
N2 N -0.7611(13) -0.3858(11) 0.8159(8) 0.073(6) Uani 1 1 d .
H2C H -0.6949 -0.3632 0.8207 0.088 Uiso 1 1 calc R
H2D H -0.7610 -0.4284 0.8240 0.088 Uiso 1 1 calc R
N3 N -0.7519(13) -0.3499(11) 0.9405(7) 0.062(5) Uani 1 1 d .
H3C H -0.7918 -0.3928 0.9395 0.074 Uiso 1 1 calc R
H3D H -0.6878 -0.3559 0.9415 0.074 Uiso 1 1 calc R
N4 N -0.8753(13) -0.2573(10) 0.9239(7) 0.060(5) Uani 1 1 d .
H4C H -0.8506 -0.2095 0.9275 0.072 Uiso 1 1 calc R
H4D H -0.9449 -0.2691 0.9085 0.072 Uiso 1 1 calc R
N5 N 0.0923(10) 0.3057(8) 0.5297(6) 0.040(4) Uani 1 1 d .
H5C H 0.1078 0.2993 0.4965 0.047 Uiso 1 1 calc R
H5D H 0.0940 0.3539 0.5444 0.047 Uiso 1 1 calc R
N6 N 0.0240(10) 0.2068(9) 0.5772(6) 0.045(4) Uani 1 1 d .
H6C H -0.0159 0.2014 0.6001 0.053 Uiso 1 1 calc R
H6D H 0.0345 0.1623 0.5614 0.053 Uiso 1 1 calc R
N7 N -0.1850(11) 0.1668(9) 0.4877(7) 0.045(4) Uani 1 1 d .
N8 N -0.1210(11) 0.2767(8) 0.4522(6) 0.033(4) Uani 1 1 d .
N9 N 0.5890(11) 0.1337(9) 0.8159(6) 0.044(4) Uani 1 1 d U
H9B H 0.6332 0.1048 0.8112 0.053 Uiso 1 1 calc R
H9C H 0.6236 0.1811 0.8239 0.053 Uiso 1 1 calc R
N10 N 0.3873(11) 0.0585(9) 0.7888(6) 0.044(4) Uani 1 1 d .
H10B H 0.3375 0.0823 0.7937 0.053 Uiso 1 1 calc R
H10C H 0.3560 0.0105 0.7688 0.053 Uiso 1 1 calc R
N11 N 0.3512(10) 0.0828(8) 0.6733(6) 0.033(4) Uani 1 1 d .
N12 N 0.5529(10) 0.1361(8) 0.6955(6) 0.030(3) Uani 1 1 d .
N13 N -0.6033(10) -0.4627(8) 0.5370(6) 0.037(4) Uani 1 1 d .
H13B H -0.5701 -0.4248 0.5697 0.044 Uiso 1 1 calc R
H13C H -0.6470 -0.4465 0.5132 0.044 Uiso 1 1 calc R
N14 N -0.5709(10) -0.5981(8) 0.5005(5) 0.032(4) Uani 1 1 d U
H14B H -0.5785 -0.6329 0.4671 0.039 Uiso 1 1 calc R
H14C H -0.5318 -0.6100 0.5291 0.039 Uiso 1 1 calc R
N15 N 0.0601(10) -0.0830(7) 1.0143(6) 0.034(4) Uani 1 1 d .
H15B H 0.0986 -0.0951 0.9908 0.040 Uiso 1 1 calc R
H15C H 0.1016 -0.0688 1.0508 0.040 Uiso 1 1 calc R
N16 N -0.1231(10) -0.0563(8) 1.0141(6) 0.035(4) Uani 1 1 d .
H16B H -0.1339 -0.0285 1.0457 0.042 Uiso 1 1 calc R
H16C H -0.1801 -0.0658 0.9841 0.042 Uiso 1 1 calc R
N17 N -0.2305(10) -0.2658(7) 1.0951(5) 0.032(4) Uani 1 1 d .
H17C H -0.2090 -0.2192 1.1199 0.038 Uiso 1 1 calc R
H17D H -0.2008 -0.2672 1.0669 0.038 Uiso 1 1 calc R
N18 N -0.3344(9) -0.3981(9) 1.0925(5) 0.037(4) Uani 1 1 d .
H18C H -0.3341 -0.4459 1.0777 0.044 Uiso 1 1 calc R
H18D H -0.3733 -0.3957 1.1166 0.044 Uiso 1 1 calc R
N19 N -0.1476(9) -0.4070(8) 1.1747(6) 0.034(4) Uani 1 1 d .
H19B H -0.1904 -0.4144 1.1956 0.041 Uiso 1 1 calc R
H19C H -0.1555 -0.4507 1.1481 0.041 Uiso 1 1 calc R
N20 N -0.0445(10) -0.2720(8) 1.1836(6) 0.037(4) Uani 1 1 d .
H20B H 0.0012 -0.2771 1.1635 0.045 Uiso 1 1 calc R
H20C H -0.0453 -0.2240 1.1951 0.045 Uiso 1 1 calc R
Cu1 Cu -0.81467(18) -0.32165(15) 0.87025(11) 0.0518(7) Uani 1 1 d .
Cu2 Cu -0.04893(14) 0.24313(12) 0.51515(8) 0.0287(5) Uani 1 1 d .
Cu3 Cu 0.46916(15) 0.10326(12) 0.74439(9) 0.0324(5) Uani 1 1 d .
Cu4 Cu -0.5000 -0.5000 0.5000 0.0268(7) Uani 1 2 d S
Cu5 Cu 0.0000 0.0000 1.0000 0.0276(7) Uani 1 2 d S
Cu6 Cu -0.18716(14) -0.33602(12) 1.13572(8) 0.0287(5) Uani 1 1 d .
C1 C -0.8420(19) -0.3299(14) 0.7551(10) 0.078(6) Uani 1 1 d U
H1A H -0.7764 -0.2959 0.7610 0.094 Uiso 1 1 calc R
H1B H -0.8879 -0.3347 0.7179 0.094 Uiso 1 1 calc R
C2 C -0.824(2) -0.4036(14) 0.7545(10) 0.077(7) Uani 1 1 d U
H2A H -0.7847 -0.4201 0.7285 0.092 Uiso 1 1 calc R
H2B H -0.8884 -0.4409 0.7444 0.092 Uiso 1 1 calc R
C3 C -0.7467(19) -0.2882(14) 0.9921(11) 0.074(7) Uani 1 1 d .
H3A H -0.6898 -0.2460 0.9990 0.089 Uiso 1 1 calc R
H3B H -0.7348 -0.3042 1.0257 0.089 Uiso 1 1 calc R
C4 C -0.8505(19) -0.2660(14) 0.9809(10) 0.073(7) Uani 1 1 d .
H4A H -0.9051 -0.3041 0.9824 0.087 Uiso 1 1 calc R
H4B H -0.8446 -0.2198 1.0098 0.087 Uiso 1 1 calc R
C5 C 0.1697(12) 0.2849(12) 0.5706(7) 0.045(5) Uani 1 1 d .
H5A H 0.1949 0.2457 0.5495 0.054 Uiso 1 1 calc R
H5B H 0.2286 0.3274 0.5919 0.054 Uiso 1 1 calc R
C6 C 0.1226(13) 0.2591(11) 0.6109(7) 0.045(5) Uani 1 1 d U
H6A H 0.1677 0.2354 0.6318 0.053 Uiso 1 1 calc R
H6B H 0.1123 0.3007 0.6383 0.053 Uiso 1 1 calc R
C7 C -0.2162(15) 0.1115(11) 0.5070(9) 0.050(5) Uani 1 1 d .
H7A H -0.1670 0.1042 0.5361 0.060 Uiso 1 1 calc R
C8 C -0.3113(14) 0.0655(10) 0.4885(9) 0.050(6) Uani 1 1 d .
H8A H -0.3276 0.0291 0.5049 0.060 Uiso 1 1 calc R
C9 C -0.3840(17) 0.0741(13) 0.4443(10) 0.066(7) Uani 1 1 d .
H9A H -0.4506 0.0426 0.4293 0.079 Uiso 1 1 calc R
C10 C -0.3560(13) 0.1307(12) 0.4224(9) 0.050(6) Uani 1 1 d .
H10A H -0.4051 0.1375 0.3930 0.061 Uiso 1 1 calc R
C11 C -0.2603(14) 0.1754(12) 0.4428(8) 0.046(5) Uani 1 1 d .
C12 C -0.2257(12) 0.2392(12) 0.4257(8) 0.043(5) Uani 1 1 d .
C13 C -0.2867(16) 0.2641(14) 0.3862(8) 0.059(6) Uani 1 1 d .
H13A H -0.3558 0.2385 0.3672 0.070 Uiso 1 1 calc R
C14 C -0.243(2) 0.3282(15) 0.3751(10) 0.079(8) Uani 1 1 d .
H14A H -0.2838 0.3475 0.3504 0.095 Uiso 1 1 calc R
C15 C -0.1438(16) 0.3598(13) 0.4007(9) 0.058(6) Uani 1 1 d .
H15A H -0.1135 0.4010 0.3925 0.070 Uiso 1 1 calc R
C16 C -0.0846(15) 0.3350(12) 0.4379(8) 0.054(6) Uani 1 1 d .
H16A H -0.0146 0.3597 0.4545 0.065 Uiso 1 1 calc R
C17 C 0.5483(16) 0.1258(13) 0.8632(8) 0.065(4) Uani 1 1 d U
H17A H 0.5322 0.1717 0.8808 0.078 Uiso 1 1 calc R
H17B H 0.6016 0.1175 0.8920 0.078 Uiso 1 1 calc R
C18 C 0.4538(16) 0.0640(13) 0.8439(9) 0.064(5) Uani 1 1 d U
H18A H 0.4738 0.0178 0.8415 0.076 Uiso 1 1 calc R
H18B H 0.4160 0.0718 0.8718 0.076 Uiso 1 1 calc R
C19 C 0.2484(13) 0.0585(11) 0.6650(8) 0.039(5) Uani 1 1 d .
H19A H 0.2277 0.0436 0.6934 0.047 Uiso 1 1 calc R
C20 C 0.1723(14) 0.0547(11) 0.6167(8) 0.048(6) Uani 1 1 d .
H20A H 0.1024 0.0374 0.6128 0.058 Uiso 1 1 calc R
C21 C 0.2020(14) 0.0771(11) 0.5736(8) 0.045(5) Uani 1 1 d .
H21A H 0.1530 0.0734 0.5397 0.054 Uiso 1 1 calc R
C22 C 0.3076(12) 0.1052(11) 0.5834(7) 0.040(5) Uani 1 1 d .
H22A H 0.3292 0.1250 0.5572 0.048 Uiso 1 1 calc R
C23 C 0.3825(13) 0.1043(10) 0.6322(7) 0.034(4) Uani 1 1 d .
C24 C 0.4943(13) 0.1283(10) 0.6417(7) 0.033(4) Uani 1 1 d .
C25 C 0.5400(13) 0.1427(10) 0.6021(7) 0.035(5) Uani 1 1 d .
H25A H 0.4990 0.1362 0.5652 0.042 Uiso 1 1 calc R
C26 C 0.6441(12) 0.1663(10) 0.6163(8) 0.034(4) Uani 1 1 d .
H26A H 0.6747 0.1764 0.5893 0.040 Uiso 1 1 calc R
C27 C 0.7054(14) 0.1756(10) 0.6705(8) 0.037(5) Uani 1 1 d .
H27A H 0.7774 0.1925 0.6808 0.045 Uiso 1 1 calc R
C28 C 0.6565(13) 0.1588(10) 0.7099(8) 0.040(5) Uani 1 1 d .
H28A H 0.6967 0.1635 0.7466 0.048 Uiso 1 1 calc R
C29 C -0.6623(14) -0.5253(14) 0.5497(9) 0.067(8) Uani 1 1 d .
H29A H -0.6274 -0.5247 0.5880 0.080 Uiso 1 1 calc R
H29B H -0.7314 -0.5190 0.5486 0.080 Uiso 1 1 calc R
C30 C -0.6710(13) -0.5970(10) 0.5081(8) 0.038(5) Uani 1 1 d .
H30A H -0.6942 -0.6370 0.5222 0.046 Uiso 1 1 calc R
H30B H -0.7214 -0.6037 0.4718 0.046 Uiso 1 1 calc R
C31 C -0.0248(15) -0.1474(11) 1.0040(9) 0.052(6) Uani 1 1 d .
H31A H -0.0496 -0.1759 0.9634 0.062 Uiso 1 1 calc R
H31B H 0.0004 -0.1791 1.0252 0.062 Uiso 1 1 calc R
C32 C -0.1072(17) -0.1238(10) 1.0215(10) 0.063(7) Uani 1 1 d .
H32A H -0.0945 -0.1190 1.0618 0.075 Uiso 1 1 calc R
H32B H -0.1709 -0.1624 1.0002 0.075 Uiso 1 1 calc R
C33 C -0.3426(14) -0.2857(10) 1.0709(8) 0.046(5) Uani 1 1 d .
H33A H -0.3626 -0.2643 1.0406 0.056 Uiso 1 1 calc R
H33B H -0.3744 -0.2674 1.1003 0.056 Uiso 1 1 calc R
C34 C -0.3779(13) -0.3701(10) 1.0468(7) 0.038(5) Uani 1 1 d .
H34A H -0.4532 -0.3865 1.0343 0.046 Uiso 1 1 calc R
H34B H -0.3533 -0.3881 1.0142 0.046 Uiso 1 1 calc R
C35 C -0.0395(11) -0.3809(9) 1.2124(7) 0.032(4) Uani 1 1 d .
H35A H 0.0073 -0.3961 1.1910 0.039 Uiso 1 1 calc R
H35B H -0.0318 -0.4016 1.2436 0.039 Uiso 1 1 calc R
C36 C -0.0153(16) -0.2994(12) 1.2351(9) 0.055(6) Uani 1 1 d U
H36A H 0.0581 -0.2790 1.2558 0.066 Uiso 1 1 calc R
H36B H -0.0549 -0.2841 1.2610 0.066 Uiso 1 1 calc R
O1W O -0.0979(13) 0.3363(9) 0.5728(6) 0.080(5) Uani 1 1 d .
O2W O -0.2870(11) 0.3767(8) 0.5363(6) 0.059(4) Uani 1 1 d .
O3W O -0.5465(11) -0.2555(9) 0.4877(5) 0.073(5) Uani 1 1 d .
O4W O -0.2194(11) -0.2358(10) 1.2296(8) 0.091(6) Uani 1 1 d .
O5W O -0.1003(13) -0.3966(10) 1.0618(6) 0.090(6) Uani 1 1 d .
O6W O -0.0819(14) -0.5475(11) 1.0229(8) 0.111(7) Uani 1 1 d .
O7W O -0.6559(16) -0.2195(13) 0.8910(10) 0.150(9) Uani 1 1 d .
O8W O -0.4435(10) -0.2085(8) 0.7775(7) 0.082(6) Uani 1 1 d .
O9W O 0.432(2) -0.1575(17) 0.8008(12) 0.074(10) Uani 0.50 1 d P
O10W O -0.390(2) -0.2240(15) 0.8860(11) 0.059(8) Uani 0.50 1 d PU
O11W O -1.053(2) -0.4719(15) 0.6526(12) 0.059(8) Uani 0.50 1 d PU
O12W O -0.080(2) -0.480(2) 0.9664(14) 0.110(14) Uani 0.50 1 d P
O13W O 0.126(2) 0.4555(16) 0.6172(11) 0.063(8) Uani 0.50 1 d PU

loop_
_atom_site_aniso_label
_atom_site_aniso_U_11
_atom_site_aniso_U_22
_atom_site_aniso_U_33
_atom_site_aniso_U_23
_atom_site_aniso_U_13
_atom_site_aniso_U_12
W1 0.0195(3) 0.0162(4) 0.0142(3) 0.0047(3) 0.0022(3) 0.0027(3)
W2 0.0170(3) 0.0188(4) 0.0170(3) 0.0060(3) 0.0037(3) 0.0061(3)
W3 0.0227(3) 0.0239(4) 0.0156(3) 0.0099(3) 0.0026(3) 0.0048(3)
W4 0.0235(3) 0.0174(4) 0.0160(3) 0.0032(3) 0.0068(3) 0.0049(3)
W5 0.0269(3) 0.0245(4) 0.0156(3) 0.0065(3) 0.0093(3) 0.0052(3)
W6 0.0182(3) 0.0222(4) 0.0200(3) 0.0051(3) 0.0070(3) 0.0063(3)
W7 0.0254(3) 0.0182(4) 0.0202(3) 0.0109(3) 0.0070(3) 0.0030(3)
W8 0.0183(3) 0.0160(4) 0.0199(3) 0.0060(3) 0.0039(3) 0.0015(3)
W9 0.0224(3) 0.0127(3) 0.0194(3) 0.0058(3) 0.0060(3) 0.0051(3)
W10 0.0180(3) 0.0157(4) 0.0135(3) 0.0045(3) 0.0016(2) 0.0033(3)
W11 0.0197(3) 0.0159(4) 0.0118(3) 0.0044(3) 0.0044(2) 0.0041(3)
W12 0.0150(3) 0.0173(4) 0.0178(3) 0.0080(3) 0.0038(2) 0.0033(3)
W13 0.0179(3) 0.0153(4) 0.0124(3) 0.0051(3) 0.0024(2) 0.0020(3)
W14 0.0185(3) 0.0189(4) 0.0180(3) 0.0087(3) 0.0026(3) 0.0053(3)
W15 0.0170(3) 0.0197(4) 0.0170(3) 0.0065(3) 0.0059(3) 0.0068(3)
W16 0.0147(3) 0.0189(4) 0.0201(3) 0.0054(3) 0.0029(3) 0.0031(3)
W17 0.0186(3) 0.0142(4) 0.0203(3) 0.0068(3) 0.0053(3) 0.0023(3)
W18 0.0195(3) 0.0170(4) 0.0159(3) 0.0083(3) 0.0058(3) 0.0038(3)
W19 0.0178(3) 0.0155(4) 0.0214(3) 0.0094(3) 0.0066(3) 0.0061(3)
W20 0.0224(3) 0.0166(4) 0.0148(3) 0.0025(3) 0.0028(3) 0.0024(3)
W21 0.0218(3) 0.0210(4) 0.0162(3) 0.0055(3) 0.0073(3) 0.0072(3)
W22 0.0232(3) 0.0178(4) 0.0122(3) 0.0050(3) 0.0025(3) 0.0030(3)
Tb1 0.0197(4) 0.0163(4) 0.0147(4) 0.0063(3) 0.0031(3) 0.0032(3)
P1 0.0112(17) 0.012(2) 0.0056(18) 0.0002(17) 0.0000(14) 0.0006(15)
P2 0.0107(17) 0.013(2) 0.0130(19) 0.0057(18) 0.0051(15) 0.0017(15)
O1 0.030(6) 0.011(6) 0.026(6) 0.001(5) 0.008(5) 0.006(5)
O2 0.038(7) 0.035(7) 0.024(6) 0.017(6) 0.009(5) 0.014(6)
O3 0.037(6) 0.027(7) 0.017(6) 0.007(5) 0.004(5) 0.008(5)
O4 0.030(6) 0.025(7) 0.029(6) -0.003(6) 0.003(5) 0.000(5)
O5 0.048(7) 0.049(9) 0.010(5) 0.010(6) 0.009(5) 0.018(6)
O6 0.038(7) 0.030(7) 0.021(6) 0.004(6) 0.011(5) 0.000(5)
O7 0.044(7) 0.017(6) 0.028(6) 0.016(6) 0.005(5) 0.001(5)
O8 0.012(5) 0.021(6) 0.031(6) 0.013(5) -0.004(4) -0.006(4)
O9 0.039(7) 0.012(6) 0.063(8) 0.013(6) 0.025(6) 0.012(5)
O10 0.014(5) 0.036(7) 0.024(6) 0.016(6) 0.004(4) 0.011(5)
O11 0.035(6) 0.033(7) 0.011(5) 0.003(5) 0.013(5) 0.013(5)
O12 0.026(6) 0.011(6) 0.029(6) 0.004(5) 0.013(5) 0.008(5)
O13 0.019(5) 0.020(6) 0.018(5) 0.008(5) 0.000(4) 0.002(5)
O14 0.021(5) 0.015(6) 0.011(5) 0.000(5) -0.005(4) -0.004(4)
O15 0.028(6) 0.021(6) 0.017(5) 0.006(5) 0.009(5) 0.011(5)
O16 0.022(5) 0.019(6) 0.022(6) 0.007(5) 0.005(5) 0.002(5)
O17 0.038(6) 0.026(7) 0.016(5) 0.016(5) 0.016(5) 0.016(5)
O18 0.029(6) 0.026(7) 0.008(5) 0.002(5) 0.003(4) -0.001(5)
O19 0.018(5) 0.023(6) 0.019(5) 0.010(5) 0.011(4) -0.004(5)
O20 0.030(6) 0.022(6) 0.016(5) 0.007(5) 0.006(5) 0.010(5)
O21 0.022(5) 0.028(7) 0.016(6) 0.010(5) 0.003(4) 0.008(5)
O22 0.021(5) 0.016(6) 0.025(6) -0.002(5) 0.004(5) 0.004(5)
O23 0.023(5) 0.018(6) 0.014(5) 0.004(5) -0.001(4) 0.000(5)
O24 0.024(5) 0.011(5) 0.014(5) -0.004(4) 0.005(4) 0.003(4)
O25 0.024(6) 0.019(6) 0.021(6) 0.007(5) 0.010(5) 0.000(5)
O26 0.026(6) 0.027(7) 0.026(6) 0.022(6) 0.003(5) 0.005(5)
O27 0.032(6) 0.018(6) 0.014(5) -0.001(5) 0.006(5) -0.002(5)
O28 0.025(6) 0.026(7) 0.023(6) 0.009(5) 0.005(5) 0.002(5)
O29 0.023(6) 0.022(6) 0.026(6) 0.016(5) 0.004(5) 0.000(5)
O30 0.023(6) 0.024(7) 0.020(6) 0.011(5) 0.008(5) 0.004(5)
O31 0.019(5) 0.005(5) 0.014(5) -0.003(5) -0.005(4) 0.000(4)
O32 0.021(5) 0.015(6) 0.018(5) 0.008(5) 0.005(4) 0.013(4)
O33 0.025(6) 0.034(7) 0.009(5) 0.001(5) 0.002(4) 0.007(5)
O34 0.020(5) 0.018(6) 0.019(5) 0.014(5) 0.004(4) 0.008(4)
O35 0.018(5) 0.015(6) 0.016(5) 0.009(5) 0.003(4) 0.007(4)
O36 0.019(5) 0.028(7) 0.016(5) 0.015(5) 0.010(4) 0.011(5)
O37 0.029(6) 0.020(6) 0.029(6) 0.013(5) 0.012(5) 0.012(5)
O38 0.023(5) 0.013(6) 0.018(5) -0.001(5) 0.016(4) 0.003(4)
O39 0.019(5) 0.016(6) 0.015(5) 0.009(5) 0.010(4) 0.012(4)
O40 0.025(6) 0.027(7) 0.025(6) 0.007(5) 0.006(5) 0.011(5)
O41 0.028(6) 0.022(7) 0.015(5) 0.000(5) -0.002(5) 0.005(5)
O42 0.042(7) 0.031(7) 0.027(6) 0.012(6) 0.006(5) 0.012(6)
O43 0.025(6) 0.023(7) 0.045(7) 0.008(6) 0.022(5) 0.010(5)
O44 0.021(3) 0.025(3) 0.024(3) 0.006(2) 0.008(2) 0.0057(19)
O45 0.016(5) 0.014(6) 0.029(6) 0.007(5) 0.002(4) -0.003(4)
O46 0.032(6) 0.027(7) 0.024(6) 0.009(6) 0.014(5) 0.007(5)
O47 0.034(6) 0.032(7) 0.041(7) 0.023(6) 0.017(5) 0.009(5)
O48 0.029(6) 0.023(7) 0.023(6) 0.001(5) 0.009(5) 0.010(5)
O49 0.030(6) 0.041(8) 0.018(6) 0.015(6) 0.008(5) 0.002(5)
O50 0.027(6) 0.028(7) 0.020(6) 0.012(5) 0.000(5) 0.001(5)
O51 0.022(5) 0.014(6) 0.021(6) 0.000(5) 0.004(4) -0.002(4)
O52 0.022(5) 0.020(6) 0.014(5) 0.009(5) 0.005(4) 0.009(5)
O53 0.016(3) 0.018(3) 0.017(3) 0.0068(19) 0.0064(19) 0.0007(18)
O54 0.027(6) 0.029(7) 0.014(5) 0.004(5) 0.004(5) 0.012(5)
O55 0.005(4) 0.008(5) 0.026(6) 0.004(5) 0.006(4) 0.000(4)
O56 0.027(6) 0.018(6) 0.009(5) 0.002(5) 0.003(4) 0.001(5)
O57 0.024(5) 0.010(5) 0.024(5) 0.011(4) 0.010(4) 0.002(4)
O58 0.020(5) 0.033(7) 0.008(5) 0.003(5) -0.005(4) 0.003(5)
O59 0.020(5) 0.029(7) 0.020(6) 0.015(5) 0.007(4) 0.012(5)
O60 0.024(6) 0.014(6) 0.031(6) 0.004(5) 0.007(5) 0.003(5)
O61 0.016(5) 0.027(7) 0.017(5) 0.014(5) 0.002(4) -0.004(5)
O62 0.021(3) 0.018(3) 0.016(3) 0.007(2) 0.0030(19) 0.0043(19)
O63 0.021(5) 0.017(6) 0.015(5) 0.003(5) 0.000(4) 0.002(4)
O64 0.025(5) 0.013(6) 0.020(5) 0.011(5) 0.011(4) 0.013(4)
O65 0.019(5) 0.020(5) 0.017(5) 0.009(4) -0.001(4) 0.014(4)
O66 0.017(5) 0.013(6) 0.027(6) 0.007(5) 0.011(4) 0.004(4)
O67 0.025(6) 0.026(7) 0.023(6) 0.011(5) 0.009(5) 0.007(5)
O68 0.026(5) 0.006(5) 0.008(5) 0.002(4) 0.001(4) 0.004(4)
O69 0.024(5) 0.010(6) 0.010(5) 0.005(5) -0.002(4) 0.006(4)
O70 0.024(5) 0.008(5) 0.020(5) 0.006(5) 0.009(4) 0.007(4)
O71 0.013(5) 0.025(6) 0.014(5) 0.012(5) 0.001(4) 0.002(4)
O72 0.028(6) 0.020(6) 0.018(6) 0.005(5) 0.011(5) 0.004(5)
O73 0.020(5) 0.010(6) 0.017(5) 0.008(5) 0.006(4) 0.011(4)
O74 0.032(6) 0.014(6) 0.017(5) 0.008(5) 0.013(5) 0.010(5)
O75 0.019(5) 0.024(6) 0.009(5) 0.006(5) 0.006(4) 0.004(5)
O76 0.024(5) 0.011(6) 0.009(5) -0.002(5) 0.005(4) 0.002(4)
O77 0.003(4) 0.016(6) 0.017(5) 0.005(5) 0.004(4) 0.003(4)
O78 0.017(5) 0.014(6) 0.011(5) -0.002(5) 0.002(4) -0.003(4)
N1 0.060(9) 0.077(10) 0.076(10) 0.033(9) 0.043(7) 0.030(8)
N2 0.061(12) 0.105(17) 0.093(15) 0.072(14) 0.038(11) 0.033(12)
N3 0.061(12) 0.096(16) 0.055(11) 0.045(12) 0.027(9) 0.043(11)
N4 0.074(13) 0.049(12) 0.059(12) 0.019(10) 0.017(10) 0.022(10)
N5 0.040(9) 0.046(11) 0.036(9) 0.020(8) 0.007(7) 0.014(8)
N6 0.038(9) 0.063(12) 0.030(9) 0.022(9) 0.001(7) 0.011(8)
N7 0.043(9) 0.053(12) 0.045(10) 0.019(9) 0.019(8) 0.015(8)
N8 0.050(9) 0.040(10) 0.025(8) 0.024(8) 0.017(7) 0.024(8)
N9 0.047(7) 0.056(9) 0.033(7) 0.021(7) 0.008(6) 0.019(7)
N10 0.052(10) 0.051(11) 0.040(9) 0.021(9) 0.020(8) 0.021(8)
N11 0.034(8) 0.034(9) 0.038(9) 0.015(8) 0.027(7) 0.001(7)
N12 0.026(8) 0.031(9) 0.029(8) 0.008(7) 0.009(6) -0.001(6)
N13 0.033(8) 0.031(9) 0.044(9) 0.012(8) 0.006(7) 0.008(7)
N14 0.052(7) 0.031(7) 0.016(6) 0.019(6) 0.006(5) 0.003(6)
N15 0.040(8) 0.011(8) 0.035(8) -0.001(7) -0.002(7) 0.001(6)
N16 0.043(9) 0.032(9) 0.021(8) 0.003(7) 0.008(7) -0.004(7)
N17 0.049(9) 0.015(8) 0.027(8) 0.008(7) 0.013(7) -0.005(7)
N18 0.027(8) 0.057(11) 0.028(8) 0.019(8) 0.013(6) 0.004(7)
N19 0.023(7) 0.043(10) 0.041(9) 0.024(8) 0.007(6) 0.008(7)
N20 0.042(9) 0.016(8) 0.043(9) 0.001(7) 0.010(7) -0.003(7)
Cu1 0.0453(14) 0.0563(18) 0.0616(17) 0.0273(15) 0.0151(13) 0.0214(13)
Cu2 0.0242(10) 0.0397(14) 0.0234(11) 0.0150(11) 0.0061(9) 0.0048(9)
Cu3 0.0341(12) 0.0380(14) 0.0287(12) 0.0148(11) 0.0122(9) 0.0081(10)
Cu4 0.0285(15) 0.0284(18) 0.0186(15) 0.0067(14) 0.0045(12) -0.0002(13)
Cu5 0.0355(16) 0.0192(16) 0.0262(16) 0.0111(14) 0.0048(13) 0.0029(13)
Cu6 0.0257(10) 0.0311(13) 0.0272(11) 0.0129(10) 0.0051(9) 0.0007(9)
C1 0.081(8) 0.088(10) 0.077(9) 0.026(7) 0.039(7) 0.028(7)
C2 0.095(11) 0.074(11) 0.071(10) 0.033(8) 0.019(8) 0.038(8)
C3 0.079(18) 0.065(18) 0.080(18) 0.029(16) 0.016(15) 0.027(14)
C4 0.089(19) 0.065(18) 0.086(19) 0.040(16) 0.044(16) 0.026(14)
C5 0.024(9) 0.064(15) 0.042(11) 0.029(11) -0.007(8) 0.002(9)
C6 0.042(8) 0.047(9) 0.033(8) 0.015(7) -0.001(6) -0.004(7)
C7 0.054(13) 0.053(15) 0.059(14) 0.030(12) 0.025(11) 0.026(11)
C8 0.039(11) 0.021(11) 0.089(17) 0.008(11) 0.041(12) -0.009(9)
C9 0.050(14) 0.043(15) 0.069(16) -0.019(14) -0.005(12) 0.012(11)
C10 0.020(10) 0.049(14) 0.068(15) 0.009(12) -0.006(9) 0.015(9)
C11 0.030(10) 0.064(16) 0.040(12) 0.006(12) 0.012(9) 0.014(10)
C12 0.010(8) 0.064(15) 0.038(11) -0.005(11) -0.001(8) 0.010(9)
C13 0.043(12) 0.089(19) 0.039(12) 0.017(13) -0.003(10) 0.028(12)
C14 0.11(2) 0.07(2) 0.061(16) 0.041(15) 0.031(16) 0.019(17)
C15 0.052(13) 0.071(17) 0.062(15) 0.050(14) 0.011(11) 0.003(12)
C16 0.039(11) 0.069(16) 0.050(13) 0.033(13) -0.011(10) 0.019(11)
C17 0.068(7) 0.072(8) 0.047(7) 0.018(7) 0.012(6) 0.006(6)
C18 0.064(5) 0.065(5) 0.063(5) 0.022(2) 0.020(2) 0.015(2)
C19 0.041(11) 0.057(14) 0.038(11) 0.024(11) 0.030(9) 0.020(10)
C20 0.033(11) 0.047(14) 0.056(13) -0.006(12) 0.024(10) 0.007(9)
C21 0.039(11) 0.042(13) 0.034(11) 0.001(10) -0.005(9) 0.001(9)
C22 0.029(10) 0.056(14) 0.038(11) 0.020(10) 0.021(9) 0.000(9)
C23 0.045(11) 0.030(11) 0.023(9) 0.005(9) 0.010(8) 0.010(9)
C24 0.034(10) 0.025(11) 0.035(11) -0.003(9) 0.011(8) 0.011(8)
C25 0.040(10) 0.050(13) 0.025(10) 0.014(10) 0.019(8) 0.021(9)
C26 0.022(9) 0.040(12) 0.055(12) 0.033(10) 0.017(8) 0.014(8)
C27 0.042(11) 0.028(11) 0.047(12) 0.018(10) 0.016(9) 0.006(9)
C28 0.028(10) 0.039(12) 0.041(11) 0.005(10) -0.008(8) 0.017(9)
C29 0.020(10) 0.12(2) 0.057(14) 0.034(16) 0.014(10) 0.009(12)
C30 0.036(11) 0.038(12) 0.033(11) 0.016(10) -0.001(8) -0.003(9)
C31 0.059(14) 0.041(14) 0.058(14) 0.016(12) 0.023(11) 0.014(11)
C32 0.088(17) 0.011(11) 0.097(18) 0.010(12) 0.056(15) 0.004(11)
C33 0.050(12) 0.034(12) 0.057(13) 0.002(11) 0.021(10) 0.026(10)
C34 0.035(10) 0.038(12) 0.037(11) 0.009(10) 0.014(9) -0.001(9)
C35 0.017(8) 0.031(11) 0.042(11) 0.015(9) -0.009(7) 0.011(7)
C36 0.054(6) 0.055(6) 0.055(6) 0.018(3) 0.015(3) 0.014(2)
O1W 0.124(14) 0.103(14) 0.063(10) 0.037(10) 0.075(10) 0.070(11)
O2W 0.078(10) 0.055(10) 0.065(9) 0.027(8) 0.032(8) 0.041(8)
O3W 0.080(11) 0.076(12) 0.038(8) -0.005(9) 0.004(8) 0.011(9)
O4W 0.055(10) 0.109(15) 0.128(15) 0.053(13) 0.041(10) 0.025(10)
O5W 0.122(14) 0.118(16) 0.029(8) 0.005(9) 0.016(9) 0.068(12)
O6W 0.110(15) 0.117(17) 0.108(14) 0.085(13) 0.006(11) -0.007(12)
O7W 0.107(17) 0.14(2) 0.17(2) 0.046(18) 0.020(15) -0.016(15)
O8W 0.051(9) 0.043(9) 0.113(12) 0.056(9) -0.052(8) -0.030(7)
O9W 0.056(18) 0.08(2) 0.09(2) 0.07(2) 0.001(16) -0.005(16)
O10W 0.053(11) 0.048(11) 0.071(11) 0.032(9) 0.011(8) -0.011(8)
O11W 0.050(10) 0.057(11) 0.080(11) 0.037(9) 0.023(8) 0.011(8)
O12W 0.06(2) 0.17(4) 0.08(2) 0.02(3) 0.004(18) 0.06(2)
O13W 0.071(11) 0.050(11) 0.060(11) 0.008(9) 0.016(9) 0.018(8)

loop_
_atom_type_symbol
_atom_type_description
_atom_type_scat_dispersion_real
_atom_type_scat_dispersion_imag
_atom_type_scat_source
C C 0.0033 0.0016 'International Tables Vol C Tables 4.2.6.8 and 6.1.1.4'
H H 0.0000 0.0000 'International Tables Vol C Tables 4.2.6.8 and 6.1.1.4'
N N 0.0061 0.0033 'International Tables Vol C Tables 4.2.6.8 and 6.1.1.4'
O O 0.0106 0.0060 'International Tables Vol C Tables 4.2.6.8 and 6.1.1.4'
P P 0.1023 0.0942 'International Tables Vol C Tables 4.2.6.8 and 6.1.1.4'
Cu Cu 0.3201 1.2651 'International Tables Vol C Tables 4.2.6.8 and 6.1.1.4'
Tb Tb -0.1723 4.1537 'International Tables Vol C Tables 4.2.6.8 and 6.1.1.4'
W W -0.8490 6.8722 'International Tables Vol C Tables 4.2.6.8 and 6.1.1.4'

loop_
_geom_angle_atom_site_label_1
_geom_angle_atom_site_label_2
_geom_angle_atom_site_label_3
_geom_angle
_geom_angle_site_symmetry_1
_geom_angle_site_symmetry_3
O1 W1 O15 104.7(5) . .
O1 W1 O22 102.3(4) . .
O15 W1 O22 91.2(4) . .
O1 W1 O13 101.9(4) . .
O15 W1 O13 93.6(4) . .
O22 W1 O13 153.2(4) . .
O1 W1 O14 97.3(4) . .
O15 W1 O14 158.0(4) . .
O22 W1 O14 84.9(4) . .
O13 W1 O14 80.9(4) . .
O1 W1 O36 166.4(4) . .
O15 W1 O36 87.9(4) . .
O22 W1 O36 82.1(4) . .
O13 W1 O36 71.8(3) . .
O14 W1 O36 70.1(3) . .
O2 W2 O12 101.3(4) . .
O2 W2 O34 100.9(5) . .
O12 W2 O34 89.4(4) . .
O2 W2 O13 101.4(5) . .
O12 W2 O13 89.1(4) . .
O34 W2 O13 157.5(4) . .
O2 W2 O35 102.8(4) . .
O12 W2 O35 155.9(4) . .
O34 W2 O35 85.7(4) . .
O13 W2 O35 86.6(4) . .
O2 W2 O36 172.4(4) . .
O12 W2 O36 75.0(4) . .
O34 W2 O36 85.8(4) . .
O13 W2 O36 72.2(4) . .
O35 W2 O36 81.1(3) . .
O3 W3 O14 101.6(5) . .
O3 W3 O28 103.3(5) . .
O14 W3 O28 92.4(4) . .
O3 W3 O12 100.2(5) . .
O14 W3 O12 87.7(4) . .
O28 W3 O12 156.0(4) . .
O3 W3 O29 103.5(5) . .
O14 W3 O29 154.5(4) . .
O28 W3 O29 85.8(4) . .
O12 W3 O29 83.9(4) . .
O3 W3 O36 170.0(4) . .
O14 W3 O36 71.9(4) . .
O28 W3 O36 84.9(4) . .
O12 W3 O36 72.4(4) . .
O29 W3 O36 82.6(4) . .
O4 W4 O30 105.3(5) . .
O4 W4 O22 103.6(5) . .
O30 W4 O22 94.1(4) . .
O4 W4 O17 100.5(5) . .
O30 W4 O17 91.1(4) . .
O22 W4 O17 152.9(4) . .
O4 W4 O27 96.1(5) . .
O30 W4 O27 158.2(4) . .
O22 W4 O27 84.6(4) . .
O17 W4 O27 80.8(4) . .
O4 W4 O38 164.4(4) . .
O30 W4 O38 88.2(4) . .
O22 W4 O38 82.6(4) . .
O17 W4 O38 71.0(4) . .
O27 W4 O38 70.0(3) . .
O5 W5 O27 103.4(5) . .
O5 W5 O28 101.5(5) . .
O27 W5 O28 89.7(4) . .
O5 W5 O16 102.4(5) . .
O27 W5 O16 154.1(4) . .
O28 W5 O16 84.2(4) . .
O5 W5 O25 101.4(5) . .
O27 W5 O25 89.4(4) . .
O28 W5 O25 156.6(4) . .
O16 W5 O25 86.4(4) . .
O5 W5 O38 172.5(5) . .
O27 W5 O38 72.3(4) . .
O28 W5 O38 84.8(4) . .
O16 W5 O38 82.1(4) . .
O25 W5 O38 72.7(3) . .
O6 W6 O17 103.8(5) . .
O6 W6 O25 101.3(4) . .
O17 W6 O25 88.9(4) . .
O6 W6 O21 102.9(4) . .
O17 W6 O21 90.3(4) . .
O25 W6 O21 155.2(4) . .
O6 W6 O19 99.7(5) . .
O17 W6 O19 156.4(4) . .
O25 W6 O19 85.1(4) . .
O21 W6 O19 85.9(4) . .
O6 W6 O38 174.1(4) . .
O17 W6 O38 72.4(4) . .
O25 W6 O38 74.4(4) . .
O21 W6 O38 81.8(4) . .
O19 W6 O38 84.1(4) . .
O7 W7 O29 100.6(5) . .
O7 W7 O16 102.6(5) . .
O29 W7 O16 86.3(4) . .
O7 W7 O20 102.2(5) . .
O29 W7 O20 89.8(4) . .
O16 W7 O20 155.2(4) . .
O7 W7 O26 101.1(4) . .
O29 W7 O26 158.2(4) . .
O16 W7 O26 87.6(4) . .
O20 W7 O26 87.0(4) . .
O7 W7 O37 172.1(4) . .
O29 W7 O37 85.4(4) . .
O16 W7 O37 82.6(4) . .
O20 W7 O37 72.6(4) . .
O26 W7 O37 73.1(4) . .
O8 W8 O31 105.7(4) . .
O8 W8 O19 100.7(4) . .
O31 W8 O19 90.1(4) . .
O8 W8 O23 100.4(4) . .
O31 W8 O23 89.5(4) . .
O19 W8 O23 158.2(4) . .
O8 W8 O26 99.0(4) . .
O31 W8 O26 155.3(4) . .
O19 W8 O26 87.3(4) . .
O23 W8 O26 84.1(4) . .
O8 W8 O37 169.6(4) . .
O31 W8 O37 83.0(4) . .
O19 W8 O37 84.9(4) . .
O23 W8 O37 73.4(4) . .
O26 W8 O37 72.3(4) . .
O9 W9 O32 103.3(5) . .
O9 W9 O23 101.0(5) . .
O32 W9 O23 92.1(4) . .
O9 W9 O20 101.7(5) . .
O32 W9 O20 154.9(4) . .
O23 W9 O20 85.0(4) . .
O9 W9 O34 101.3(5) . .
O32 W9 O34 88.2(4) . .
O23 W9 O34 157.0(4) . .
O20 W9 O34 85.1(4) . .
O9 W9 O37 171.2(4) . .
O32 W9 O37 83.7(4) . .
O23 W9 O37 73.2(4) . .
O20 W9 O37 71.6(4) . .
O34 W9 O37 83.9(4) . .
O10 W10 O33 100.1(5) . .
O10 W10 O21 101.2(4) . .
O33 W10 O21 94.6(4) . .
O10 W10 O24 99.7(4) . .
O33 W10 O24 93.9(4) . .
O21 W10 O24 155.7(4) . .
O10 W10 O31 96.0(4) . .
O33 W10 O31 163.9(4) . .
O21 W10 O31 81.4(4) . .
O24 W10 O31 84.2(4) . .
O10 W10 O39 171.7(4) . .
O33 W10 O39 84.1(4) . .
O21 W10 O39 85.6(3) . .
O24 W10 O39 72.7(3) . .
O31 W10 O39 80.1(3) . .
O11 W11 O18 103.0(5) . .
O11 W11 O35 99.4(4) . .
O18 W11 O35 94.2(4) . .
O11 W11 O24 100.4(4) . .
O18 W11 O24 94.2(4) . .
O35 W11 O24 156.1(4) . .
O11 W11 O32 95.2(4) . .
O18 W11 O32 161.8(4) . .
O35 W11 O32 83.2(4) . .
O24 W11 O32 81.8(4) . .
O11 W11 O39 172.0(4) . .
O18 W11 O39 82.1(4) . .
O35 W11 O39 86.2(3) . .
O24 W11 O39 73.0(3) . .
O32 W11 O39 79.7(3) . .
O40 W12 O71 102.0(5) . .
O40 W12 O57 101.9(4) . .
O71 W12 O57 95.6(4) . .
O40 W12 O68 100.1(4) . .
O71 W12 O68 95.1(4) . .
O57 W12 O68 152.9(4) . .
O40 W12 O59 96.9(4) . .
O71 W12 O59 161.1(4) . .
O57 W12 O59 80.8(4) . .
O68 W12 O59 81.0(4) . .
O40 W12 O77 172.0(4) . .
O71 W12 O77 81.8(4) . .
O57 W12 O77 84.6(4) . .
O68 W12 O77 72.3(3) . .
O59 W12 O77 79.4(3) . .
O41 W13 O69 103.1(5) . .
O41 W13 O56 101.8(4) . .
O69 W13 O56 94.5(4) . .
O41 W13 O68 99.8(4) . .
O69 W13 O68 95.1(4) . .
O56 W13 O68 153.7(4) . .
O41 W13 O73 93.8(4) . .
O69 W13 O73 163.1(4) . .
O56 W13 O73 80.1(4) . .
O68 W13 O73 83.7(4) . .
O41 W13 O77 170.7(4) . .
O69 W13 O77 83.1(4) . .
O56 W13 O77 84.4(3) . .
O68 W13 O77 72.5(3) . .
O73 W13 O77 80.5(3) . .
O42 W14 O53 103.0(5) . .
O42 W14 O63 104.8(5) . .
O53 W14 O63 94.4(4) . .
O42 W14 O55 98.9(4) . .
O53 W14 O55 89.1(4) . .
O63 W14 O55 154.6(4) . .
O42 W14 O65 99.4(4) . .
O53 W14 O65 156.8(4) . .
O63 W14 O65 85.5(4) . .
O55 W14 O65 81.5(4) . .
O42 W14 O76 166.1(4) . .
O53 W14 O76 87.0(4) . .
O63 W14 O76 83.7(4) . .
O55 W14 O76 71.3(3) . .
O65 W14 O76 69.9(3) . .
O43 W15 O56 102.4(4) . .
O43 W15 O61 103.1(5) . .
O56 W15 O61 85.9(4) . .
O43 W15 O55 99.0(5) . .
O56 W15 O55 90.8(4) . .
O61 W15 O55 157.8(4) . .
O43 W15 O74 101.3(4) . .
O56 W15 O74 156.3(4) . .
O61 W15 O74 87.1(4) . .
O55 W15 O74 87.2(4) . .
O43 W15 O76 171.0(4) . .
O56 W15 O76 82.6(3) . .
O61 W15 O76 84.6(4) . .
O55 W15 O76 73.3(4) . .
O74 W15 O76 74.2(3) . .
O44 W16 O65 101.0(5) . .
O44 W16 O54 103.6(4) . .
O65 W16 O54 90.3(4) . .
O44 W16 O74 98.6(4) . .
O65 W16 O74 89.5(4) . .
O54 W16 O74 157.4(4) . .
O44 W16 O51 103.7(5) . .
O65 W16 O51 155.2(4) . .
O54 W16 O51 85.2(4) . .
O74 W16 O51 85.6(4) . .
O44 W16 O76 169.9(4) . .
O65 W16 O76 73.2(4) . .
O54 W16 O76 84.9(4) . .
O74 W16 O76 73.5(3) . .
O51 W16 O76 82.2(4) . .
O45 W17 O67 101.1(4) . .
O45 W17 O66 102.7(4) . .
O67 W17 O66 156.2(4) . .
O45 W17 O60 100.3(4) . .
O67 W17 O60 90.0(4) . .
O66 W17 O60 87.4(4) . .
O45 W17 O51 102.3(4) . .
O67 W17 O51 86.8(4) . .
O66 W17 O51 86.6(4) . .
O60 W17 O51 157.4(4) . .
O45 W17 O75 171.7(4) . .
O67 W17 O75 84.5(4) . .
O66 W17 O75 72.0(3) . .
O60 W17 O75 73.3(4) . .
O51 W17 O75 84.1(4) . .
O46 W18 O73 103.2(4) . .
O46 W18 O61 102.4(5) . .
O73 W18 O61 87.8(4) . .
O46 W18 O52 100.1(5) . .
O73 W18 O52 90.4(4) . .
O61 W18 O52 157.2(4) . .
O46 W18 O66 102.8(4) . .
O73 W18 O66 154.0(4) . .
O61 W18 O66 86.2(4) . .
O52 W18 O66 85.5(4) . .
O46 W18 O75 170.6(4) . .
O73 W18 O75 83.8(3) . .
O61 W18 O75 84.0(4) . .
O52 W18 O75 73.2(3) . .
O66 W18 O75 70.4(3) . .
O47 W19 O59 102.3(5) . .
O47 W19 O72 102.0(5) . .
O59 W19 O72 88.9(4) . .
O47 W19 O52 100.3(5) . .
O59 W19 O52 92.5(4) . .
O72 W19 O52 156.8(4) . .
O47 W19 O60 102.0(5) . .
O59 W19 O60 155.7(4) . .
O72 W19 O60 84.6(4) . .
O52 W19 O60 84.7(4) . .
O47 W19 O75 171.6(4) . .
O59 W19 O75 84.3(4) . .
O72 W19 O75 83.2(4) . .
O52 W19 O75 74.0(3) . .
O60 W19 O75 71.7(4) . .
O48 W20 O62 102.0(5) . .
O48 W20 O54 103.4(4) . .
O62 W20 O54 91.2(4) . .
O48 W20 O58 99.8(4) . .
O62 W20 O58 88.8(4) . .
O54 W20 O58 156.3(4) . .
O48 W20 O67 103.4(5) . .
O62 W20 O67 154.6(4) . .
O54 W20 O67 84.7(4) . .
O58 W20 O67 85.2(4) . .
O48 W20 O78 170.1(4) . .
O62 W20 O78 72.5(4) . .
O54 W20 O78 85.2(4) . .
O58 W20 O78 72.2(4) . .
O67 W20 O78 82.1(4) . .
O49 W21 O57 103.5(4) . .
O49 W21 O70 101.1(4) . .
O57 W21 O70 88.0(4) . .
O49 W21 O58 100.6(5) . .
O57 W21 O58 155.9(4) . .
O70 W21 O58 86.9(4) . .
O49 W21 O72 101.2(5) . .
O57 W21 O72 86.9(4) . .
O70 W21 O72 157.7(4) . .
O58 W21 O72 89.0(4) . .
O49 W21 O78 172.3(4) . .
O57 W21 O78 80.6(4) . .
O70 W21 O78 72.3(4) . .
O58 W21 O78 75.3(4) . .
O72 W21 O78 85.4(4) . .
O50 W22 O64 104.6(4) . .
O50 W22 O63 103.0(5) . .
O64 W22 O63 92.0(4) . .
O50 W22 O70 101.2(5) . .
O64 W22 O70 94.9(4) . .
O63 W22 O70 152.3(4) . .
O50 W22 O62 96.3(4) . .
O64 W22 O62 159.1(4) . .
O63 W22 O62 82.5(4) . .
O70 W22 O62 81.6(4) . .
O50 W22 O78 165.0(4) . .
O64 W22 O78 88.9(4) . .
O63 W22 O78 82.9(4) . .
O70 W22 O78 70.4(3) . .
O62 W22 O78 70.5(3) . .
O53 Tb1 O64 72.4(3) . .
O53 Tb1 O33 147.8(3) . .
O64 Tb1 O33 137.7(3) . .
O53 Tb1 O30 134.4(3) . .
O64 Tb1 O30 76.0(3) . .
O33 Tb1 O30 74.7(3) . .
O53 Tb1 O71 113.2(3) . .
O64 Tb1 O71 72.7(3) . .
O33 Tb1 O71 75.9(3) . .
O30 Tb1 O71 86.9(3) . .
O53 Tb1 O15 73.4(3) . .
O64 Tb1 O15 82.7(3) . .
O33 Tb1 O15 114.8(4) . .
O30 Tb1 O15 70.7(3) . .
O71 Tb1 O15 150.2(3) . .
O53 Tb1 O69 73.9(3) . .
O64 Tb1 O69 115.0(3) . .
O33 Tb1 O69 80.5(3) . .
O30 Tb1 O69 150.9(3) . .
O71 Tb1 O69 72.3(3) . .
O15 Tb1 O69 135.2(3) . .
O53 Tb1 O18 79.4(3) . .
O64 Tb1 O18 146.4(3) . .
O33 Tb1 O18 74.6(3) . .
O30 Tb1 O18 113.9(3) . .
O71 Tb1 O18 137.1(3) . .
O15 Tb1 O18 71.8(3) . .
O69 Tb1 O18 72.8(3) . .
O77 P1 O76 111.6(5) . .
O77 P1 O78 110.2(5) . .
O76 P1 O78 108.3(5) . .
O77 P1 O75 109.1(5) . .
O76 P1 O75 109.0(5) . .
O78 P1 O75 108.5(5) . .
O39 P2 O36 109.5(5) . .
O39 P2 O38 111.3(6) . .
O36 P2 O38 108.0(5) . .
O39 P2 O37 109.4(6) . .
O36 P2 O37 109.4(6) . .
O38 P2 O37 109.1(5) . .
W2 O12 W3 125.6(5) . .
W2 O13 W1 125.9(5) . .
W3 O14 W1 127.8(5) . .
W1 O15 Tb1 158.6(5) . .
W7 O16 W5 152.5(5) . .
W6 O17 W4 127.0(5) . .
W11 O18 Tb1 141.0(5) . .
W8 O19 W6 147.3(5) . .
W7 O20 W9 125.5(6) . .
W6 O21 W10 155.2(6) . .
W4 O22 W1 144.4(6) . .
W9 O23 W8 124.3(5) . .
W11 O24 W10 120.3(5) . .
W6 O25 W5 125.1(5) . .
W7 O26 W8 123.8(5) . .
W5 O27 W4 126.8(5) . .
W3 O28 W5 152.1(6) . .
W7 O29 W3 149.9(6) . .
W4 O30 Tb1 156.2(5) . .
W8 O31 W10 151.0(5) . .
W9 O32 W11 150.8(5) . .
W10 O33 Tb1 138.8(6) . .
W2 O34 W9 149.0(5) . .
W11 O35 W2 153.1(5) . .
P2 O36 W1 125.9(6) . .
P2 O36 W2 126.5(5) . .
W1 O36 W2 90.2(3) . .
P2 O36 W3 125.4(5) . .
W1 O36 W3 90.2(3) . .
W2 O36 W3 86.7(3) . .
P2 O37 W7 127.8(6) . .
P2 O37 W8 123.7(6) . .
W7 O37 W8 90.8(3) . .
P2 O37 W9 124.3(5) . .
W7 O37 W9 90.2(3) . .
W8 O37 W9 88.9(3) . .
P2 O38 W6 126.2(5) . .
P2 O38 W4 124.8(5) . .
W6 O38 W4 89.5(3) . .
P2 O38 W5 126.5(6) . .
W6 O38 W5 87.2(3) . .
W4 O38 W5 90.9(3) . .
P2 O39 W11 128.8(5) . .
P2 O39 W10 128.1(5) . .
W11 O39 W10 91.7(3) . .
W17 O51 W16 150.2(5) . .
W18 O52 W19 123.7(5) . .
W14 O53 Tb1 153.7(5) . .
W20 O54 W16 152.9(6) . .
W15 O55 W14 125.1(5) . .
W15 O56 W13 156.0(6) . .
W21 O57 W12 156.5(5) . .
W21 O58 W20 124.6(6) . .
W19 O59 W12 151.1(5) . .
W17 O60 W19 123.8(5) . .
W15 O61 W18 149.0(5) . .
W20 O62 W22 126.8(5) . .
W14 O63 W22 143.3(5) . .
W22 O64 Tb1 158.0(5) . .
W16 O65 W14 126.9(5) . .
W17 O66 W18 126.8(5) . .
W17 O67 W20 150.9(6) . .
W12 O68 W13 120.2(5) . .
W13 O69 Tb1 140.4(5) . .
W21 O70 W22 126.5(5) . .
W12 O71 Tb1 141.8(4) . .
W21 O72 W19 147.5(6) . .
W18 O73 W13 151.4(5) . .
W16 O74 W15 123.5(5) . .
P1 O75 W17 127.4(5) . .
P1 O75 W19 124.5(5) . .
W17 O75 W19 91.1(4) . .
P1 O75 W18 123.3(5) . .
W17 O75 W18 90.6(3) . .
W19 O75 W18 88.9(3) . .
P1 O76 W15 125.1(5) . .
P1 O76 W14 124.2(5) . .
W15 O76 W14 90.2(3) . .
P1 O76 W16 127.4(5) . .
W15 O76 W16 88.5(3) . .
W14 O76 W16 89.9(3) . .
P1 O77 W13 129.5(5) . .
P1 O77 W12 128.7(5) . .
W13 O77 W12 91.5(3) . .
P1 O78 W21 126.3(5) . .
P1 O78 W22 125.0(6) . .
W21 O78 W22 90.7(3) . .
P1 O78 W20 125.4(5) . .
W21 O78 W20 87.8(3) . .
W22 O78 W20 90.2(3) . .
C1 N1 Cu1 105.7(14) . .
C1 N1 H1C 110.6 . .
Cu1 N1 H1C 110.6 . .
C1 N1 H1D 110.6 . .
Cu1 N1 H1D 110.6 . .
H1C N1 H1D 108.7 . .
C2 N2 Cu1 113.0(14) . .
C2 N2 H2C 109.0 . .
Cu1 N2 H2C 109.0 . .
C2 N2 H2D 109.0 . .
Cu1 N2 H2D 109.0 . .
H2C N2 H2D 107.8 . .
C3 N3 Cu1 107.0(14) . .
C3 N3 H3C 110.3 . .
Cu1 N3 H3C 110.3 . .
C3 N3 H3D 110.3 . .
Cu1 N3 H3D 110.3 . .
H3C N3 H3D 108.6 . .
C4 N4 Cu1 112.6(14) . .
C4 N4 H4C 109.1 . .
Cu1 N4 H4C 109.1 . .
C4 N4 H4D 109.1 . .
Cu1 N4 H4D 109.1 . .
H4C N4 H4D 107.8 . .
C5 N5 Cu2 109.6(11) . .
C5 N5 H5C 109.8 . .
Cu2 N5 H5C 109.8 . .
C5 N5 H5D 109.8 . .
Cu2 N5 H5D 109.8 . .
H5C N5 H5D 108.2 . .
C6 N6 Cu2 109.9(12) . .
C6 N6 H6C 109.7 . .
Cu2 N6 H6C 109.7 . .
C6 N6 H6D 109.7 . .
Cu2 N6 H6D 109.7 . .
H6C N6 H6D 108.2 . .
C7 N7 C11 115.6(17) . .
C7 N7 Cu2 130.1(14) . .
C11 N7 Cu2 114.2(13) . .
C16 N8 C12 117.6(16) . .
C16 N8 Cu2 127.3(12) . .
C12 N8 Cu2 114.5(12) . .
C17 N9 Cu3 108.3(11) . .
C17 N9 H9B 110.0 . .
Cu3 N9 H9B 110.0 . .
C17 N9 H9C 110.0 . .
Cu3 N9 H9C 110.0 . .
H9B N9 H9C 108.4 . .
C18 N10 Cu3 110.9(12) . .
C18 N10 H10B 109.5 . .
Cu3 N10 H10B 109.5 . .
C18 N10 H10C 109.5 . .
Cu3 N10 H10C 109.5 . .
H10B N10 H10C 108.0 . .
C19 N11 C23 118.9(15) . .
C19 N11 Cu3 128.3(11) . .
C23 N11 Cu3 112.4(10) . .
C28 N12 C24 119.5(14) . .
C28 N12 Cu3 126.6(12) . .
C24 N12 Cu3 113.7(10) . .
C29 N13 Cu4 107.7(12) . .
C29 N13 H13B 110.2 . .
Cu4 N13 H13B 110.2 . .
C29 N13 H13C 110.2 . .
Cu4 N13 H13C 110.2 . .
H13B N13 H13C 108.5 . .
C30 N14 Cu4 110.5(11) . .
C30 N14 H14B 109.5 . .
Cu4 N14 H14B 109.5 . .
C30 N14 H14C 109.5 . .
Cu4 N14 H14C 109.5 . .
H14B N14 H14C 108.1 . .
C31 N15 Cu5 109.1(11) . .
C31 N15 H15B 109.9 . .
Cu5 N15 H15B 109.9 . .
C31 N15 H15C 109.9 . .
Cu5 N15 H15C 109.9 . .
H15B N15 H15C 108.3 . .
C32 N16 Cu5 111.1(12) . .
C32 N16 H16B 109.4 . .
Cu5 N16 H16B 109.4 . .
C32 N16 H16C 109.4 . .
Cu5 N16 H16C 109.4 . .
H16B N16 H16C 108.0 . .
C33 N17 Cu6 110.0(11) . .
C33 N17 H17C 109.7 . .
Cu6 N17 H17C 109.7 . .
C33 N17 H17D 109.7 . .
Cu6 N17 H17D 109.7 . .
H17C N17 H17D 108.2 . .
C34 N18 Cu6 108.9(10) . .
C34 N18 H18C 109.9 . .
Cu6 N18 H18C 109.9 . .
C34 N18 H18D 109.9 . .
Cu6 N18 H18D 109.9 . .
H18C N18 H18D 108.3 . .
C35 N19 Cu6 112.3(10) . .
C35 N19 H19B 109.1 . .
Cu6 N19 H19B 109.1 . .
C35 N19 H19C 109.1 . .
Cu6 N19 H19C 109.1 . .
H19B N19 H19C 107.9 . .
C36 N20 Cu6 105.3(10) . .
C36 N20 H20B 110.7 . .
Cu6 N20 H20B 110.7 . .
C36 N20 H20C 110.7 . .
Cu6 N20 H20C 110.7 . .
H20B N20 H20C 108.8 . .
N2 Cu1 N4 177.8(8) . .
N2 Cu1 N3 97.6(7) . .
N4 Cu1 N3 83.7(7) . .
N2 Cu1 N1 83.2(7) . .
N4 Cu1 N1 95.3(7) . .
N3 Cu1 N1 176.0(7) . .
N5 Cu2 N8 96.4(6) . .
N5 Cu2 N7 168.8(6) . .
N8 Cu2 N7 81.9(6) . .
N5 Cu2 N6 83.9(6) . .
N8 Cu2 N6 178.5(6) . .
N7 Cu2 N6 97.5(6) . .
N5 Cu2 O1W 93.9(6) . .
N8 Cu2 O1W 84.0(6) . .
N7 Cu2 O1W 96.9(6) . .
N6 Cu2 O1W 97.5(6) . .
N9 Cu3 N11 174.7(6) . .
N9 Cu3 N10 85.2(6) . .
N11 Cu3 N10 97.6(5) . .
N9 Cu3 N12 95.8(6) . .
N11 Cu3 N12 81.9(5) . .
N10 Cu3 N12 173.3(6) . .
N14 Cu4 N14 179.999(1) 2_446 .
N14 Cu4 N13 84.6(6) 2_446 2_446
N14 Cu4 N13 95.4(6) . 2_446
N14 Cu4 N13 95.4(6) 2_446 .
N14 Cu4 N13 84.6(6) . .
N13 Cu4 N13 179.998(3) 2_446 .
N15 Cu5 N15 180.0(8) 2_557 .
N15 Cu5 N16 82.7(6) 2_557 2_557
N15 Cu5 N16 97.3(6) . 2_557
N15 Cu5 N16 97.3(6) 2_557 .
N15 Cu5 N16 82.7(6) . .
N16 Cu5 N16 179.998(3) 2_557 .
N19 Cu6 N17 178.6(5) . .
N19 Cu6 N20 84.2(6) . .
N17 Cu6 N20 97.2(6) . .
N19 Cu6 N18 95.1(6) . .
N17 Cu6 N18 83.6(6) . .
N20 Cu6 N18 175.9(5) . .
N1 C1 C2 114(2) . .
N1 C1 H1A 108.8 . .
C2 C1 H1A 108.8 . .
N1 C1 H1B 108.8 . .
C2 C1 H1B 108.8 . .
H1A C1 H1B 107.7 . .
C1 C2 N2 100(2) . .
C1 C2 H2A 111.7 . .
N2 C2 H2A 111.7 . .
C1 C2 H2B 111.7 . .
N2 C2 H2B 111.7 . .
H2A C2 H2B 109.5 . .
N3 C3 C4 108.3(19) . .
N3 C3 H3A 110.0 . .
C4 C3 H3A 110.0 . .
N3 C3 H3B 110.0 . .
C4 C3 H3B 110.0 . .
H3A C3 H3B 108.4 . .
N4 C4 C3 107.8(18) . .
N4 C4 H4A 110.1 . .
C3 C4 H4A 110.1 . .
N4 C4 H4B 110.1 . .
C3 C4 H4B 110.1 . .
H4A C4 H4B 108.5 . .
C6 C5 N5 110.4(15) . .
C6 C5 H5A 109.6 . .
N5 C5 H5A 109.6 . .
C6 C5 H5B 109.6 . .
N5 C5 H5B 109.6 . .
H5A C5 H5B 108.1 . .
N6 C6 C5 107.3(14) . .
N6 C6 H6A 110.2 . .
C5 C6 H6A 110.2 . .
N6 C6 H6B 110.2 . .
C5 C6 H6B 110.2 . .
H6A C6 H6B 108.5 . .
C8 C7 N7 126(2) . .
C8 C7 H7A 116.8 . .
N7 C7 H7A 116.8 . .
C7 C8 C9 118(2) . .
C7 C8 H8A 121.2 . .
C9 C8 H8A 121.2 . .
C8 C9 C10 119(2) . .
C8 C9 H9A 120.6 . .
C10 C9 H9A 120.6 . .
C11 C10 C9 121(2) . .
C11 C10 H10A 119.3 . .
C9 C10 H10A 119.3 . .
C10 C11 N7 120(2) . .
C10 C11 C12 125(2) . .
N7 C11 C12 114.0(16) . .
C13 C12 N8 119(2) . .
C13 C12 C11 125.8(18) . .
N8 C12 C11 114.8(17) . .
C12 C13 C14 120(2) . .
C12 C13 H13A 120.2 . .
C14 C13 H13A 120.2 . .
C15 C14 C13 118(2) . .
C15 C14 H14A 121.1 . .
C13 C14 H14A 121.1 . .
C14 C15 C16 123(2) . .
C14 C15 H15A 118.7 . .
C16 C15 H15A 118.7 . .
N8 C16 C15 123.0(19) . .
N8 C16 H16A 118.5 . .
C15 C16 H16A 118.5 . .
N9 C17 C18 112.7(16) . .
N9 C17 H17A 109.1 . .
C18 C17 H17A 109.1 . .
N9 C17 H17B 109.1 . .
C18 C17 H17B 109.1 . .
H17A C17 H17B 107.8 . .
N10 C18 C17 111.4(18) . .
N10 C18 H18A 109.3 . .
C17 C18 H18A 109.3 . .
N10 C18 H18B 109.3 . .
C17 C18 H18B 109.3 . .
H18A C18 H18B 108.0 . .
N11 C19 C20 123.7(16) . .
N11 C19 H19A 118.1 . .
C20 C19 H19A 118.1 . .
C19 C20 C21 118.9(16) . .
C19 C20 H20A 120.6 . .
C21 C20 H20A 120.6 . .
C22 C21 C20 117.3(17) . .
C22 C21 H21A 121.3 . .
C20 C21 H21A 121.3 . .
C21 C22 C23 121.4(16) . .
C21 C22 H22A 119.3 . .
C23 C22 H22A 119.3 . .
N11 C23 C22 119.5(16) . .
N11 C23 C24 117.6(15) . .
C22 C23 C24 122.9(15) . .
N12 C24 C25 120.8(15) . .
N12 C24 C23 113.7(15) . .
C25 C24 C23 125.5(16) . .
C26 C25 C24 120.2(16) . .
C26 C25 H25A 119.9 . .
C24 C25 H25A 119.9 . .
C25 C26 C27 120.4(16) . .
C25 C26 H26A 119.8 . .
C27 C26 H26A 119.8 . .
C26 C27 C28 118.1(16) . .
C26 C27 H27A 120.9 . .
C28 C27 H27A 120.9 . .
N12 C28 C27 121.0(16) . .
N12 C28 H28A 119.5 . .
C27 C28 H28A 119.5 . .
C30 C29 N13 111.5(15) . .
C30 C29 H29A 109.3 . .
N13 C29 H29A 109.3 . .
C30 C29 H29B 109.3 . .
N13 C29 H29B 109.3 . .
H29A C29 H29B 108.0 . .
N14 C30 C29 108.4(14) . .
N14 C30 H30A 110.0 . .
C29 C30 H30A 110.0 . .
N14 C30 H30B 110.0 . .
C29 C30 H30B 110.0 . .
H30A C30 H30B 108.4 . .
C32 C31 N15 110.1(16) . .
C32 C31 H31A 109.6 . .
N15 C31 H31A 109.6 . .
C32 C31 H31B 109.6 . .
N15 C31 H31B 109.6 . .
H31A C31 H31B 108.1 . .
C31 C32 N16 115.8(17) . .
C31 C32 H32A 108.3 . .
N16 C32 H32A 108.3 . .
C31 C32 H32B 108.3 . .
N16 C32 H32B 108.3 . .
H32A C32 H32B 107.4 . .
N17 C33 C34 107.2(14) . .
N17 C33 H33A 110.3 . .
C34 C33 H33A 110.3 . .
N17 C33 H33B 110.3 . .
C34 C33 H33B 110.3 . .
H33A C33 H33B 108.5 . .
N18 C34 C33 107.0(15) . .
N18 C34 H34A 110.3 . .
C33 C34 H34A 110.3 . .
N18 C34 H34B 110.3 . .
C33 C34 H34B 110.3 . .
H34A C34 H34B 108.6 . .
N19 C35 C36 107.3(14) . .
N19 C35 H35A 110.3 . .
C36 C35 H35A 110.3 . .
N19 C35 H35B 110.3 . .
C36 C35 H35B 110.3 . .
H35A C35 H35B 108.5 . .
C35 C36 N20 106.9(15) . .
C35 C36 H36A 110.3 . .
N20 C36 H36A 110.3 . .
C35 C36 H36B 110.3 . .
N20 C36 H36B 110.3 . .
H36A C36 H36B 108.6 . .

loop_
_geom_bond_atom_site_label_1
_geom_bond_atom_site_label_2
_geom_bond_distance
_geom_bond_site_symmetry_2
W1 O1 1.700(9) .
W1 O15 1.756(10) .
W1 O22 1.936(10) .
W1 O13 1.956(10) .
W1 O14 2.084(10) .
W1 O36 2.431(10) .
W2 O2 1.696(11) .
W2 O12 1.892(10) .
W2 O34 1.897(9) .
W2 O13 1.917(10) .
W2 O35 1.936(9) .
W2 O36 2.439(9) .
W3 O3 1.686(10) .
W3 O14 1.819(9) .
W3 O28 1.891(10) .
W3 O12 1.935(9) .
W3 O29 1.969(10) .
W3 O36 2.520(9) .
W4 O4 1.719(11) .
W4 O30 1.754(9) .
W4 O22 1.875(10) .
W4 O17 1.960(10) .
W4 O27 2.066(10) .
W4 O38 2.443(10) .
W5 O5 1.703(10) .
W5 O27 1.853(10) .
W5 O28 1.920(10) .
W5 O16 1.930(10) .
W5 O25 1.933(10) .
W5 O38 2.478(9) .
W6 O6 1.702(11) .
W6 O17 1.879(10) .
W6 O25 1.888(9) .
W6 O21 1.917(9) .
W6 O19 1.941(10) .
W6 O38 2.437(9) .
W7 O7 1.727(10) .
W7 O29 1.868(9) .
W7 O16 1.912(10) .
W7 O20 1.923(10) .
W7 O26 1.943(10) .
W7 O37 2.399(10) .
W8 O8 1.723(9) .
W8 O31 1.831(10) .
W8 O19 1.899(10) .
W8 O23 1.928(10) .
W8 O26 1.950(10) .
W8 O37 2.426(10) .
W9 O9 1.706(11) .
W9 O32 1.817(9) .
W9 O23 1.924(9) .
W9 O20 1.930(9) .
W9 O34 1.947(9) .
W9 O37 2.438(10) .
W10 O10 1.735(9) .
W10 O33 1.777(11) .
W10 O21 1.927(9) .
W10 O24 1.944(9) .
W10 O31 2.059(9) .
W10 O39 2.344(9) .
W11 O11 1.722(9) .
W11 O18 1.758(11) .
W11 O35 1.911(9) .
W11 O24 1.930(9) .
W11 O32 2.065(10) .
W11 O39 2.341(8) .
W12 O40 1.711(10) .
W12 O71 1.766(10) .
W12 O57 1.912(9) .
W12 O68 1.929(9) .
W12 O59 2.076(10) .
W12 O77 2.341(8) .
W13 O41 1.721(9) .
W13 O69 1.759(9) .
W13 O56 1.930(9) .
W13 O68 1.932(9) .
W13 O73 2.071(9) .
W13 O77 2.331(9) .
W14 O42 1.701(11) .
W14 O53 1.775(9) .
W14 O63 1.909(10) .
W14 O55 1.989(9) .
W14 O65 2.063(9) .
W14 O76 2.450(10) .
W15 O43 1.715(10) .
W15 O56 1.894(9) .
W15 O61 1.895(10) .
W15 O55 1.902(9) .
W15 O74 1.946(10) .
W15 O76 2.423(9) .
W16 O44 1.705(9) .
W16 O65 1.818(10) .
W16 O54 1.905(10) .
W16 O74 1.926(9) .
W16 O51 1.927(11) .
W16 O76 2.466(9) .
W17 O45 1.714(9) .
W17 O67 1.904(9) .
W17 O66 1.914(9) .
W17 O60 1.915(10) .
W17 O51 1.922(11) .
W17 O75 2.391(9) .
W18 O46 1.698(10) .
W18 O73 1.849(9) .
W18 O61 1.916(10) .
W18 O52 1.931(10) .
W18 O66 1.933(9) .
W18 O75 2.448(9) .
W19 O47 1.683(11) .
W19 O59 1.838(10) .
W19 O72 1.915(9) .
W19 O52 1.933(9) .
W19 O60 1.978(9) .
W19 O75 2.416(10) .
W20 O48 1.703(10) .
W20 O62 1.844(10) .
W20 O54 1.901(10) .
W20 O58 1.935(10) .
W20 O67 1.939(10) .
W20 O78 2.505(9) .
W21 O49 1.689(11) .
W21 O57 1.892(9) .
W21 O70 1.903(10) .
W21 O58 1.904(9) .
W21 O72 1.911(10) .
W21 O78 2.395(10) .
W22 O50 1.728(10) .
W22 O64 1.754(9) .
W22 O63 1.909(10) .
W22 O70 1.954(10) .
W22 O62 2.076(9) .
W22 O78 2.445(9) .
Tb1 O53 2.340(8) .
Tb1 O64 2.350(10) .
Tb1 O33 2.382(10) .
Tb1 O30 2.385(9) .
Tb1 O71 2.400(10) .
Tb1 O15 2.402(10) .
Tb1 O69 2.408(9) .
Tb1 O18 2.411(11) .
P1 O77 1.531(9) .
P1 O76 1.535(10) .
P1 O78 1.551(9) .
P1 O75 1.553(10) .
P2 O39 1.520(9) .
P2 O36 1.530(9) .
P2 O38 1.536(9) .
P2 O37 1.545(11) .
N1 C1 1.46(2) .
N1 Cu1 2.041(17) .
N1 H1C 0.9000 .
N1 H1D 0.9000 .
N2 C2 1.50(3) .
N2 Cu1 1.967(18) .
N2 H2C 0.9000 .
N2 H2D 0.9000 .
N3 C3 1.50(3) .
N3 Cu1 2.037(16) .
N3 H3C 0.9000 .
N3 H3D 0.9000 .
N4 C4 1.46(3) .
N4 Cu1 2.024(16) .
N4 H4C 0.9000 .
N4 H4D 0.9000 .
N5 C5 1.48(2) .
N5 Cu2 1.988(13) .
N5 H5C 0.9000 .
N5 H5D 0.9000 .
N6 C6 1.444(19) .
N6 Cu2 2.009(14) .
N6 H6C 0.9000 .
N6 H6D 0.9000 .
N7 C7 1.34(2) .
N7 C11 1.41(2) .
N7 Cu2 2.003(15) .
N8 C16 1.33(2) .
N8 C12 1.40(2) .
N8 Cu2 1.987(13) .
N9 C17 1.47(2) .
N9 Cu3 1.997(13) .
N9 H9B 0.9000 .
N9 H9C 0.9000 .
N10 C18 1.44(2) .
N10 Cu3 2.017(14) .
N10 H10B 0.9000 .
N10 H10C 0.9000 .
N11 C19 1.35(2) .
N11 C23 1.354(19) .
N11 Cu3 2.001(14) .
N12 C28 1.337(19) .
N12 C24 1.36(2) .
N12 Cu3 2.028(12) .
N13 C29 1.49(2) .
N13 Cu4 2.011(13) .
N13 H13B 0.9000 .
N13 H13C 0.9000 .
N14 C30 1.43(2) .
N14 Cu4 1.980(13) .
N14 H14B 0.9000 .
N14 H14C 0.9000 .
N15 C31 1.47(2) .
N15 Cu5 2.001(14) .
N15 H15B 0.9000 .
N15 H15C 0.9000 .
N16 C32 1.41(2) .
N16 Cu5 2.005(12) .
N16 H16B 0.9000 .
N16 H16C 0.9000 .
N17 C33 1.45(2) .
N17 Cu6 1.995(14) .
N17 H17C 0.9000 .
N17 H17D 0.9000 .
N18 C34 1.45(2) .
N18 Cu6 2.026(12) .
N18 H18C 0.9000 .
N18 H18D 0.9000 .
N19 C35 1.470(17) .
N19 Cu6 1.966(14) .
N19 H19B 0.9000 .
N19 H19C 0.9000 .
N20 C36 1.53(2) .
N20 Cu6 2.011(13) .
N20 H20B 0.9000 .
N20 H20C 0.9000 .
Cu2 O1W 2.307(14) .
Cu4 N14 1.980(13) 2_446
Cu4 N13 2.011(13) 2_446
Cu5 N15 2.001(14) 2_557
Cu5 N16 2.005(13) 2_557
C1 C2 1.49(3) .
C1 H1A 0.9700 .
C1 H1B 0.9700 .
C2 H2A 0.9700 .
C2 H2B 0.9700 .
C3 C4 1.54(3) .
C3 H3A 0.9700 .
C3 H3B 0.9700 .
C4 H4A 0.9700 .
C4 H4B 0.9700 .
C5 C6 1.48(2) .
C5 H5A 0.9700 .
C5 H5B 0.9700 .
C6 H6A 0.9700 .
C6 H6B 0.9700 .
C7 C8 1.34(2) .
C7 H7A 0.9300 .
C8 C9 1.37(3) .
C8 H8A 0.9300 .
C9 C10 1.39(3) .
C9 H9A 0.9300 .
C10 C11 1.33(2) .
C10 H10A 0.9300 .
C11 C12 1.45(3) .
C12 C13 1.38(3) .
C13 C14 1.41(3) .
C13 H13A 0.9300 .
C14 C15 1.31(3) .
C14 H14A 0.9300 .
C15 C16 1.33(3) .
C15 H15A 0.9300 .
C16 H16A 0.9300 .
C17 C18 1.48(3) .
C17 H17A 0.9700 .
C17 H17B 0.9700 .
C18 H18A 0.9700 .
C18 H18B 0.9700 .
C19 C20 1.38(2) .
C19 H19A 0.9300 .
C20 C21 1.40(3) .
C20 H20A 0.9300 .
C21 C22 1.39(2) .
C21 H21A 0.9300 .
C22 C23 1.41(2) .
C22 H22A 0.9300 .
C23 C24 1.46(2) .
C24 C25 1.37(2) .
C25 C26 1.35(2) .
C25 H25A 0.9300 .
C26 C27 1.37(2) .
C26 H26A 0.9300 .
C27 C28 1.41(2) .
C27 H27A 0.9300 .
C28 H28A 0.9300 .
C29 C30 1.47(3) .
C29 H29A 0.9700 .
C29 H29B 0.9700 .
C30 H30A 0.9700 .
C30 H30B 0.9700 .
C31 C32 1.41(2) .
C31 H31A 0.9700 .
C31 H31B 0.9700 .
C32 H32A 0.9700 .
C32 H32B 0.9700 .
C33 C34 1.52(2) .
C33 H33A 0.9700 .
C33 H33B 0.9700 .
C34 H34A 0.9700 .
C34 H34B 0.9700 .
C35 C36 1.47(2) .
C35 H35A 0.9700 .
C35 H35B 0.9700 .
C36 H36A 0.9700 .
C36 H36B 0.9700 .

loop_
_geom_torsion_atom_site_label_1
_geom_torsion_atom_site_label_2
_geom_torsion_atom_site_label_3
_geom_torsion_atom_site_label_4
_geom_torsion
_geom_torsion_site_symmetry_4
O2 W2 O12 W3 -167.4(6) .
O34 W2 O12 W3 91.6(6) .
O13 W2 O12 W3 -66.0(6) .
O35 W2 O12 W3 13.6(14) .
O36 W2 O12 W3 5.8(5) .
O3 W3 O12 W2 167.4(6) .
O14 W3 O12 W2 66.0(6) .
O28 W3 O12 W2 -24.9(14) .
O29 W3 O12 W2 -89.9(6) .
O36 W3 O12 W2 -5.7(5) .
O2 W2 O13 W1 175.5(6) .
O12 W2 O13 W1 74.2(6) .
O34 W2 O13 W1 -12.0(14) .
O35 W2 O13 W1 -82.1(6) .
O36 W2 O13 W1 -0.3(5) .
O1 W1 O13 W2 -167.2(6) .
O15 W1 O13 W2 86.9(6) .
O22 W1 O13 W2 -13.0(13) .
O14 W1 O13 W2 -71.7(6) .
O36 W1 O13 W2 0.3(5) .
O3 W3 O14 W1 -172.5(6) .
O28 W3 O14 W1 83.4(7) .
O12 W3 O14 W1 -72.6(7) .
O29 W3 O14 W1 -1.9(14) .
O36 W3 O14 W1 -0.4(5) .
O1 W1 O14 W3 175.2(7) .
O15 W1 O14 W3 -2.5(15) .
O22 W1 O14 W3 -83.0(7) .
O13 W1 O14 W3 74.2(7) .
O36 W1 O14 W3 0.4(6) .
O1 W1 O15 Tb1 90.1(15) .
O22 W1 O15 Tb1 -12.9(15) .
O13 W1 O15 Tb1 -166.6(15) .
O14 W1 O15 Tb1 -92.2(18) .
O36 W1 O15 Tb1 -95.0(15) .
O53 Tb1 O15 W1 -128.6(15) .
O64 Tb1 O15 W1 -54.8(15) .
O33 Tb1 O15 W1 84.8(15) .
O30 Tb1 O15 W1 22.8(14) .
O71 Tb1 O15 W1 -20.6(19) .
O69 Tb1 O15 W1 -173.3(13) .
O18 Tb1 O15 W1 147.3(15) .
O7 W7 O16 W5 -126.6(12) .
O29 W7 O16 W5 -26.5(12) .
O20 W7 O16 W5 55.0(18) .
O26 W7 O16 W5 132.6(12) .
O37 W7 O16 W5 59.4(12) .
O5 W5 O16 W7 127.7(12) .
O27 W5 O16 W7 -50.2(18) .
O28 W5 O16 W7 27.1(12) .
O25 W5 O16 W7 -131.5(12) .
O38 W5 O16 W7 -58.4(12) .
O6 W6 O17 W4 -177.7(6) .
O25 W6 O17 W4 -76.3(6) .
O21 W6 O17 W4 78.9(6) .
O19 W6 O17 W4 -1.4(13) .
O38 W6 O17 W4 -2.3(5) .
O4 W4 O17 W6 168.8(6) .
O30 W4 O17 W6 -85.4(6) .
O22 W4 O17 W6 15.9(12) .
O27 W4 O17 W6 74.2(6) .
O38 W4 O17 W6 2.3(5) .
O11 W11 O18 Tb1 -164.6(8) .
O35 W11 O18 Tb1 94.8(8) .
O24 W11 O18 Tb1 -62.9(8) .
O32 W11 O18 Tb1 13.6(19) .
O39 W11 O18 Tb1 9.3(7) .
O53 Tb1 O18 W11 -150.9(9) .
O64 Tb1 O18 W11 -117.6(8) .
O33 Tb1 O18 W11 48.2(8) .
O30 Tb1 O18 W11 -16.8(9) .
O71 Tb1 O18 W11 96.2(9) .
O15 Tb1 O18 W11 -75.1(8) .
O69 Tb1 O18 W11 132.8(9) .
O8 W8 O19 W6 130.2(10) .
O31 W8 O19 W6 24.2(10) .
O23 W8 O19 W6 -64.5(17) .
O26 W8 O19 W6 -131.2(10) .
O37 W8 O19 W6 -58.7(10) .
O6 W6 O19 W8 -127.8(10) .
O17 W6 O19 W8 55.8(16) .
O25 W6 O19 W8 131.5(10) .
O21 W6 O19 W8 -25.5(10) .
O38 W6 O19 W8 56.7(10) .
O7 W7 O20 W9 -170.9(6) .
O29 W7 O20 W9 88.3(6) .
O16 W7 O20 W9 7.5(13) .
O26 W7 O20 W9 -70.2(6) .
O37 W7 O20 W9 3.0(5) .
O9 W9 O20 W7 171.2(6) .
O32 W9 O20 W7 -13.1(13) .
O23 W9 O20 W7 71.0(6) .
O34 W9 O20 W7 -88.2(6) .
O37 W9 O20 W7 -3.0(5) .
O6 W6 O21 W10 136.9(13) .
O17 W6 O21 W10 -118.8(13) .
O25 W6 O21 W10 -31(2) .
O19 W6 O21 W10 37.9(13) .
O38 W6 O21 W10 -46.7(13) .
O10 W10 O21 W6 -131.2(13) .
O33 W10 O21 W6 127.6(13) .
O24 W10 O21 W6 18(2) .
O31 W10 O21 W6 -36.7(13) .
O39 W10 O21 W6 43.9(13) .
O4 W4 O22 W1 125.4(10) .
O30 W4 O22 W1 18.6(10) .
O17 W4 O22 W1 -82.1(13) .
O27 W4 O22 W1 -139.6(10) .
O38 W4 O22 W1 -69.1(10) .
O1 W1 O22 W4 -124.2(10) .
O15 W1 O22 W4 -18.8(10) .
O13 W1 O22 W4 81.7(14) .
O14 W1 O22 W4 139.5(10) .
O36 W1 O22 W4 68.9(10) .
O9 W9 O23 W8 -177.0(6) .
O32 W9 O23 W8 79.0(6) .
O20 W9 O23 W8 -76.1(6) .
O34 W9 O23 W8 -11.3(14) .
O37 W9 O23 W8 -3.8(5) .
O8 W8 O23 W9 175.1(6) .
O31 W8 O23 W9 -79.0(6) .
O19 W8 O23 W9 9.9(15) .
O26 W8 O23 W9 77.1(6) .
O37 W8 O23 W9 3.8(5) .
O11 W11 O24 W10 170.4(6) .
O18 W11 O24 W10 66.4(6) .
O35 W11 O24 W10 -44.0(13) .
O32 W11 O24 W10 -95.7(6) .
O39 W11 O24 W10 -14.1(5) .
O10 W10 O24 W11 -169.4(6) .
O33 W10 O24 W11 -68.5(6) .
O21 W10 O24 W11 41.7(13) .
O31 W10 O24 W11 95.5(6) .
O39 W10 O24 W11 14.1(5) .
O6 W6 O25 W5 168.9(6) .
O17 W6 O25 W5 65.0(7) .
O21 W6 O25 W5 -23.2(14) .
O19 W6 O25 W5 -92.2(6) .
O38 W6 O25 W5 -7.0(5) .
O5 W5 O25 W6 -168.3(7) .
O27 W5 O25 W6 -64.7(6) .
O28 W5 O25 W6 23.3(15) .
O16 W5 O25 W6 89.7(6) .
O38 W5 O25 W6 6.9(5) .
O7 W7 O26 W8 172.6(7) .
O29 W7 O26 W8 -11.1(16) .
O16 W7 O26 W8 -85.0(7) .
O20 W7 O26 W8 70.8(7) .
O37 W7 O26 W8 -2.0(6) .
O8 W8 O26 W7 -172.2(7) .
O31 W8 O26 W7 3.3(14) .
O19 W8 O26 W7 87.5(6) .
O23 W8 O26 W7 -72.5(6) .
O37 W8 O26 W7 2.0(6) .
O5 W5 O27 W4 171.9(6) .
O28 W5 O27 W4 -86.4(6) .
O16 W5 O27 W4 -10.3(14) .
O25 W5 O27 W4 70.3(6) .
O38 W5 O27 W4 -1.8(5) .
O4 W4 O27 W5 -171.0(7) .
O30 W4 O27 W5 -1.8(16) .
O22 W4 O27 W5 85.9(7) .
O17 W4 O27 W5 -71.2(7) .
O38 W4 O27 W5 1.8(5) .
O3 W3 O28 W5 136.6(12) .
O14 W3 O28 W5 -120.9(13) .
O12 W3 O28 W5 -31(2) .
O29 W3 O28 W5 33.7(13) .
O36 W3 O28 W5 -49.3(12) .
O5 W5 O28 W3 -134.3(13) .
O27 W5 O28 W3 122.0(13) .
O16 W5 O28 W3 -32.8(13) .
O25 W5 O28 W3 34(2) .
O38 W5 O28 W3 49.7(12) .
O7 W7 O29 W3 129.0(11) .
O16 W7 O29 W3 26.8(11) .
O20 W7 O29 W3 -128.7(11) .
O26 W7 O29 W3 -47.4(19) .
O37 W7 O29 W3 -56.1(11) .
O3 W3 O29 W7 -131.3(11) .
O14 W3 O29 W7 58.2(16) .
O28 W3 O29 W7 -28.7(11) .
O12 W3 O29 W7 129.6(11) .
O36 W3 O29 W7 56.7(11) .
O4 W4 O30 Tb1 -92.1(15) .
O22 W4 O30 Tb1 13.3(15) .
O17 W4 O30 Tb1 166.7(14) .
O27 W4 O30 Tb1 99.1(16) .
O38 W4 O30 Tb1 95.7(14) .
O53 Tb1 O30 W4 17.4(17) .
O64 Tb1 O30 W4 64.5(14) .
O33 Tb1 O30 W4 -146.4(15) .
O71 Tb1 O30 W4 137.4(14) .
O15 Tb1 O30 W4 -22.6(14) .
O69 Tb1 O30 W4 -178.9(11) .
O18 Tb1 O30 W4 -81.4(14) .
O8 W8 O31 W10 -126.4(10) .
O19 W8 O31 W10 -25.2(11) .
O23 W8 O31 W10 133.0(11) .
O26 W8 O31 W10 58.3(17) .
O37 W8 O31 W10 59.6(10) .
O10 W10 O31 W8 126.5(11) .
O33 W10 O31 W8 -51(2) .
O21 W10 O31 W8 26.1(10) .
O24 W10 O31 W8 -134.3(11) .
O39 W10 O31 W8 -60.9(10) .
O9 W9 O32 W11 126.5(11) .
O23 W9 O32 W11 -131.7(11) .
O20 W9 O32 W11 -49.1(16) .
O34 W9 O32 W11 25.3(11) .
O37 W9 O32 W11 -58.8(10) .
O11 W11 O32 W9 -124.6(11) .
O18 W11 O32 W9 57.2(19) .
O35 W11 O32 W9 -25.7(10) .
O24 W11 O32 W9 135.6(11) .
O39 W11 O32 W9 61.6(10) .
O10 W10 O33 Tb1 167.8(7) .
O21 W10 O33 Tb1 -89.9(7) .
O24 W10 O33 Tb1 67.2(7) .
O31 W10 O33 Tb1 -15(2) .
O39 W10 O33 Tb1 -4.9(7) .
O53 Tb1 O33 W10 -87.6(9) .
O64 Tb1 O33 W10 118.1(8) .
O30 Tb1 O33 W10 70.4(7) .
O71 Tb1 O33 W10 161.0(8) .
O15 Tb1 O33 W10 10.7(9) .
O69 Tb1 O33 W10 -125.0(8) .
O18 Tb1 O33 W10 -50.3(7) .
O2 W2 O34 W9 132.6(10) .
O12 W2 O34 W9 -126.1(10) .
O13 W2 O34 W9 -40.0(17) .
O35 W2 O34 W9 30.3(10) .
O36 W2 O34 W9 -51.1(10) .
O9 W9 O34 W2 -132.2(10) .
O32 W9 O34 W2 -28.9(10) .
O23 W9 O34 W2 62.1(15) .
O20 W9 O34 W2 126.9(10) .
O37 W9 O34 W2 54.9(10) .
O11 W11 O35 W2 128.4(12) .
O18 W11 O35 W2 -127.7(12) .
O24 W11 O35 W2 -17.3(19) .
O32 W11 O35 W2 34.2(12) .
O39 W11 O35 W2 -45.9(12) .
O2 W2 O35 W11 -136.6(12) .
O12 W2 O35 W11 42.4(18) .
O34 W2 O35 W11 -36.4(12) .
O13 W2 O35 W11 122.5(12) .
O36 W2 O35 W11 50.0(12) .
O39 P2 O36 W1 -60.2(7) .
O38 P2 O36 W1 61.2(7) .
O37 P2 O36 W1 179.9(5) .
O39 P2 O36 W2 62.5(8) .
O38 P2 O36 W2 -176.1(6) .
O37 P2 O36 W2 -57.4(7) .
O39 P2 O36 W3 178.5(6) .
O38 P2 O36 W3 -60.1(8) .
O37 P2 O36 W3 58.6(8) .
O1 W1 O36 P2 -158.8(15) .
O15 W1 O36 P2 42.8(6) .
O22 W1 O36 P2 -48.7(6) .
O13 W1 O36 P2 137.3(7) .
O14 W1 O36 P2 -136.1(7) .
O1 W1 O36 W2 63.7(17) .
O15 W1 O36 W2 -94.7(4) .
O22 W1 O36 W2 173.8(4) .
O13 W1 O36 W2 -0.2(3) .
O14 W1 O36 W2 86.4(4) .
O1 W1 O36 W3 -23.0(17) .
O15 W1 O36 W3 178.7(4) .
O22 W1 O36 W3 87.1(4) .
O13 W1 O36 W3 -86.9(4) .
O14 W1 O36 W3 -0.2(3) .
O2 W2 O36 P2 -170(3) .
O12 W2 O36 P2 129.2(7) .
O34 W2 O36 P2 38.7(7) .
O13 W2 O36 P2 -136.9(7) .
O35 W2 O36 P2 -47.6(7) .
O2 W2 O36 W1 -32(3) .
O12 W2 O36 W1 -93.8(4) .
O34 W2 O36 W1 175.8(4) .
O13 W2 O36 W1 0.2(3) .
O35 W2 O36 W1 89.4(3) .
O2 W2 O36 W3 58(3) .
O12 W2 O36 W3 -3.6(3) .
O34 W2 O36 W3 -94.1(3) .
O13 W2 O36 W3 90.4(4) .
O35 W2 O36 W3 179.6(4) .
O3 W3 O36 P2 -173(2) .
O14 W3 O36 P2 136.5(8) .
O28 W3 O36 P2 42.2(7) .
O12 W3 O36 P2 -130.1(8) .
O29 W3 O36 P2 -44.2(7) .
O3 W3 O36 W1 51(3) .
O14 W3 O36 W1 0.3(4) .
O28 W3 O36 W1 -94.0(4) .
O12 W3 O36 W1 93.8(4) .
O29 W3 O36 W1 179.6(4) .
O3 W3 O36 W2 -39(3) .
O14 W3 O36 W2 -89.9(4) .
O28 W3 O36 W2 175.8(4) .
O12 W3 O36 W2 3.6(3) .
O29 W3 O36 W2 89.4(4) .
O39 P2 O37 W7 -178.0(6) .
O36 P2 O37 W7 -58.1(8) .
O38 P2 O37 W7 59.9(8) .
O39 P2 O37 W8 59.4(7) .
O36 P2 O37 W8 179.4(5) .
O38 P2 O37 W8 -62.6(7) .
O39 P2 O37 W9 -55.8(8) .
O36 P2 O37 W9 64.2(7) .
O38 P2 O37 W9 -177.9(6) .
O7 W7 O37 P2 -177(3) .
O29 W7 O37 P2 42.4(7) .
O16 W7 O37 P2 -44.4(7) .
O20 W7 O37 P2 133.7(8) .
O26 W7 O37 P2 -134.2(8) .
O7 W7 O37 W8 -42(3) .
O29 W7 O37 W8 177.9(4) .
O16 W7 O37 W8 91.1(4) .
O20 W7 O37 W8 -90.8(4) .
O26 W7 O37 W8 1.3(4) .
O7 W7 O37 W9 47(3) .
O29 W7 O37 W9 -93.2(4) .
O16 W7 O37 W9 180.0(4) .
O20 W7 O37 W9 -1.9(3) .
O26 W7 O37 W9 90.2(4) .
O8 W8 O37 P2 171(2) .
O31 W8 O37 P2 -42.5(7) .
O19 W8 O37 P2 48.2(7) .
O23 W8 O37 P2 -134.1(7) .
O26 W8 O37 P2 136.9(7) .
O8 W8 O37 W7 33(2) .
O31 W8 O37 W7 179.2(4) .
O19 W8 O37 W7 -90.1(4) .
O23 W8 O37 W7 87.7(4) .
O26 W8 O37 W7 -1.3(4) .
O8 W8 O37 W9 -57(2) .
O31 W8 O37 W9 89.1(4) .
O19 W8 O37 W9 179.8(4) .
O23 W8 O37 W9 -2.5(3) .
O26 W8 O37 W9 -91.5(4) .
O9 W9 O37 P2 -177(3) .
O32 W9 O37 P2 39.6(7) .
O23 W9 O37 P2 133.7(7) .
O20 W9 O37 P2 -136.1(8) .
O34 W9 O37 P2 -49.3(7) .
O9 W9 O37 W7 -39(3) .
O32 W9 O37 W7 177.6(4) .
O23 W9 O37 W7 -88.3(4) .
O20 W9 O37 W7 2.0(3) .
O34 W9 O37 W7 88.8(4) .
O9 W9 O37 W8 52(3) .
O32 W9 O37 W8 -91.6(4) .
O23 W9 O37 W8 2.5(3) .
O20 W9 O37 W8 92.7(4) .
O34 W9 O37 W8 179.5(4) .
O39 P2 O38 W6 -60.2(8) .
O36 P2 O38 W6 179.5(6) .
O37 P2 O38 W6 60.7(8) .
O39 P2 O38 W4 59.5(7) .
O36 P2 O38 W4 -60.7(8) .
O37 P2 O38 W4 -179.6(6) .
O39 P2 O38 W5 -178.0(5) .
O36 P2 O38 W5 61.7(7) .
O37 P2 O38 W5 -57.2(7) .
O6 W6 O38 P2 -174(4) .
O17 W6 O38 P2 136.0(7) .
O25 W6 O38 P2 -130.2(7) .
O21 W6 O38 P2 43.0(7) .
O19 W6 O38 P2 -43.6(7) .
O6 W6 O38 W4 51(4) .
O17 W6 O38 W4 1.5(3) .
O25 W6 O38 W4 95.3(4) .
O21 W6 O38 W4 -91.5(4) .
O19 W6 O38 W4 -178.2(3) .
O6 W6 O38 W5 -39(4) .
O17 W6 O38 W5 -89.4(4) .
O25 W6 O38 W5 4.5(3) .
O21 W6 O38 W5 177.7(4) .
O19 W6 O38 W5 91.0(3) .
O4 W4 O38 P2 164.0(14) .
O30 W4 O38 P2 -45.2(7) .
O22 W4 O38 P2 49.3(7) .
O17 W4 O38 P2 -136.9(7) .
O27 W4 O38 P2 136.2(8) .
O4 W4 O38 W6 -60.5(17) .
O30 W4 O38 W6 90.4(4) .
O22 W4 O38 W6 -175.2(4) .
O17 W4 O38 W6 -1.4(3) .
O27 W4 O38 W6 -88.3(4) .
O4 W4 O38 W5 26.7(17) .
O30 W4 O38 W5 177.6(4) .
O22 W4 O38 W5 -88.0(4) .
O17 W4 O38 W5 85.8(3) .
O27 W4 O38 W5 -1.1(3) .
O5 W5 O38 P2 169(3) .
O27 W5 O38 P2 -134.9(7) .
O28 W5 O38 P2 -43.5(7) .
O16 W5 O38 P2 41.3(6) .
O25 W5 O38 P2 130.0(7) .
O5 W5 O38 W6 34(3) .
O27 W5 O38 W6 90.7(4) .
O28 W5 O38 W6 -178.0(4) .
O16 W5 O38 W6 -93.1(4) .
O25 W5 O38 W6 -4.4(3) .
O5 W5 O38 W4 -55(3) .
O27 W5 O38 W4 1.2(4) .
O28 W5 O38 W4 92.6(4) .
O16 W5 O38 W4 177.4(4) .
O25 W5 O38 W4 -93.9(4) .
O36 P2 O39 W11 -53.5(8) .
O38 P2 O39 W11 -172.9(6) .
O37 P2 O39 W11 66.4(7) .
O36 P2 O39 W10 173.8(6) .
O38 P2 O39 W10 54.4(8) .
O37 P2 O39 W10 -66.3(8) .
O11 W11 O39 P2 -101(3) .
O18 W11 O39 P2 128.5(7) .
O35 W11 O39 P2 33.7(7) .
O24 W11 O39 P2 -134.6(8) .
O32 W11 O39 P2 -50.1(7) .
O11 W11 O39 W10 44(3) .
O18 W11 O39 W10 -86.8(4) .
O35 W11 O39 W10 178.4(4) .
O24 W11 O39 W10 10.0(3) .
O32 W11 O39 W10 94.5(3) .
O10 W10 O39 P2 111(3) .
O33 W10 O39 P2 -129.0(7) .
O21 W10 O39 P2 -33.8(7) .
O24 W10 O39 P2 135.1(8) .
O31 W10 O39 P2 48.2(7) .
O10 W10 O39 W11 -34(3) .
O33 W10 O39 W11 85.9(4) .
O21 W10 O39 W11 -178.9(4) .
O24 W10 O39 W11 -10.0(3) .
O31 W10 O39 W11 -96.9(4) .
O45 W17 O51 W16 -126.4(10) .
O67 W17 O51 W16 -25.7(10) .
O66 W17 O51 W16 131.4(11) .
O60 W17 O51 W16 56.6(17) .
O75 W17 O51 W16 59.1(10) .
O44 W16 O51 W17 129.8(10) .
O65 W16 O51 W17 -53.2(16) .
O54 W16 O51 W17 27.0(10) .
O74 W16 O51 W17 -132.4(11) .
O76 W16 O51 W17 -58.5(10) .
O46 W18 O52 W19 176.7(6) .
O73 W18 O52 W19 -79.8(6) .
O61 W18 O52 W19 5.5(14) .
O66 W18 O52 W19 74.4(6) .
O75 W18 O52 W19 3.5(5) .
O47 W19 O52 W18 -177.3(6) .
O59 W19 O52 W18 79.8(6) .
O72 W19 O52 W18 -13.2(14) .
O60 W19 O52 W18 -76.1(6) .
O75 W19 O52 W18 -3.6(5) .
O42 W14 O53 Tb1 -87.9(13) .
O63 W14 O53 Tb1 18.4(13) .
O55 W14 O53 Tb1 173.2(13) .
O65 W14 O53 Tb1 107.4(13) .
O76 W14 O53 Tb1 101.9(12) .
O64 Tb1 O53 W14 -27.9(12) .
O33 Tb1 O53 W14 170.0(10) .
O30 Tb1 O53 W14 20.3(15) .
O71 Tb1 O53 W14 -89.5(13) .
O15 Tb1 O53 W14 59.5(12) .
O69 Tb1 O53 W14 -151.5(13) .
O18 Tb1 O53 W14 133.5(13) .
O48 W20 O54 W16 137.4(13) .
O62 W20 O54 W16 -119.9(13) .
O58 W20 O54 W16 -30(2) .
O67 W20 O54 W16 35.0(13) .
O78 W20 O54 W16 -47.6(13) .
O44 W16 O54 W20 -137.9(13) .
O65 W16 O54 W20 120.7(13) .
O74 W16 O54 W20 31(2) .
O51 W16 O54 W20 -35.0(13) .
O76 W16 O54 W20 47.6(13) .
O43 W15 O55 W14 -177.8(5) .
O56 W15 O55 W14 79.6(5) .
O61 W15 O55 W14 -1.6(13) .
O74 W15 O55 W14 -76.8(5) .
O76 W15 O55 W14 -2.5(4) .
O42 W14 O55 W15 172.4(6) .
O53 W14 O55 W15 -84.6(6) .
O63 W14 O55 W15 13.9(11) .
O65 W14 O55 W15 74.1(5) .
O76 W14 O55 W15 2.5(4) .
O43 W15 O56 W13 140.1(13) .
O61 W15 O56 W13 37.5(13) .
O55 W15 O56 W13 -120.6(13) .
O74 W15 O56 W13 -36(2) .
O76 W15 O56 W13 -47.5(12) .
O41 W13 O56 W15 -128.9(13) .
O69 W13 O56 W15 126.7(13) .
O68 W13 O56 W15 15.7(19) .
O73 W13 O56 W15 -37.1(12) .
O77 W13 O56 W15 44.1(13) .
O49 W21 O57 W12 -134.1(14) .
O70 W21 O57 W12 125.0(15) .
O58 W21 O57 W12 47(2) .
O72 W21 O57 W12 -33.3(15) .
O78 W21 O57 W12 52.6(14) .
O40 W12 O57 W21 127.9(14) .
O71 W12 O57 W21 -128.5(14) .
O68 W12 O57 W21 -16(2) .
O59 W12 O57 W21 32.7(14) .
O77 W12 O57 W21 -47.4(14) .
O49 W21 O58 W20 -169.4(6) .
O57 W21 O58 W20 9.2(14) .
O70 W21 O58 W20 -68.7(6) .
O72 W21 O58 W20 89.4(6) .
O78 W21 O58 W20 3.8(5) .
O48 W20 O58 W21 170.3(6) .
O62 W20 O58 W21 68.3(6) .
O54 W20 O58 W21 -22.1(15) .
O67 W20 O58 W21 -87.0(6) .
O78 W20 O58 W21 -3.7(5) .
O47 W19 O59 W12 129.4(11) .
O72 W19 O59 W12 27.4(11) .
O52 W19 O59 W12 -129.5(11) .
O60 W19 O59 W12 -46.9(17) .
O75 W19 O59 W12 -55.9(11) .
O40 W12 O59 W19 -128.2(11) .
O71 W12 O59 W19 53.3(19) .
O57 W12 O59 W19 -27.2(11) .
O68 W12 O59 W19 132.6(11) .
O77 W12 O59 W19 59.0(11) .
O45 W17 O60 W19 -172.4(6) .
O67 W17 O60 W19 86.3(6) .
O66 W17 O60 W19 -70.0(6) .
O51 W17 O60 W19 4.7(15) .
O75 W17 O60 W19 2.1(5) .
O47 W19 O60 W17 172.2(6) .
O59 W19 O60 W17 -11.4(13) .
O72 W19 O60 W17 -86.6(6) .
O52 W19 O60 W17 72.8(6) .
O75 W19 O60 W17 -2.1(5) .
O43 W15 O61 W18 -127.6(10) .
O56 W15 O61 W18 -25.8(11) .
O55 W15 O61 W18 56.3(16) .
O74 W15 O61 W18 131.5(11) .
O76 W15 O61 W18 57.2(10) .
O46 W18 O61 W15 128.7(11) .
O73 W18 O61 W15 25.6(11) .
O52 W18 O61 W15 -60.2(16) .
O66 W18 O61 W15 -129.0(11) .
O75 W18 O61 W15 -58.3(10) .
O48 W20 O62 W22 -169.5(6) .
O54 W20 O62 W22 86.6(6) .
O58 W20 O62 W22 -69.7(6) .
O67 W20 O62 W22 6.5(14) .
O78 W20 O62 W22 2.0(5) .
O50 W22 O62 W20 170.4(6) .
O64 W22 O62 W20 -11.6(15) .
O63 W22 O62 W20 -87.2(6) .
O70 W22 O62 W20 70.0(6) .
O78 W22 O62 W20 -2.1(5) .
O42 W14 O63 W22 123.5(9) .
O53 W14 O63 W22 18.8(10) .
O55 W14 O63 W22 -78.5(13) .
O65 W14 O63 W22 -137.9(9) .
O76 W14 O63 W22 -67.7(9) .
O50 W22 O63 W14 -126.5(9) .
O64 W22 O63 W14 -21.1(10) .
O70 W22 O63 W14 83.3(12) .
O62 W22 O63 W14 138.7(10) .
O78 W22 O63 W14 67.5(9) .
O50 W22 O64 Tb1 93.2(14) .
O63 W22 O64 Tb1 -10.8(14) .
O70 W22 O64 Tb1 -164.0(13) .
O62 W22 O64 Tb1 -84.8(18) .
O78 W22 O64 Tb1 -93.7(13) .
O53 Tb1 O64 W22 23.2(13) .
O33 Tb1 O64 W22 -170.8(11) .
O30 Tb1 O64 W22 -123.5(14) .
O71 Tb1 O64 W22 145.4(14) .
O15 Tb1 O64 W22 -51.7(13) .
O69 Tb1 O64 W22 85.2(14) .
O18 Tb1 O64 W22 -11.3(17) .
O44 W16 O65 W14 170.4(6) .
O54 W16 O65 W14 -85.7(6) .
O74 W16 O65 W14 71.7(6) .
O51 W16 O65 W14 -6.6(14) .
O76 W16 O65 W14 -1.2(5) .
O42 W14 O65 W16 -169.6(6) .
O53 W14 O65 W16 -4.7(14) .
O63 W14 O65 W16 86.1(6) .
O55 W14 O65 W16 -71.9(6) .
O76 W14 O65 W16 1.2(5) .
O45 W17 O66 W18 169.6(6) .
O67 W17 O66 W18 -14.5(14) .
O60 W17 O66 W18 69.6(6) .
O51 W17 O66 W18 -88.6(6) .
O75 W17 O66 W18 -3.7(5) .
O46 W18 O66 W17 -169.5(6) .
O73 W18 O66 W17 11.5(13) .
O61 W18 O66 W17 88.6(6) .
O52 W18 O66 W17 -70.2(6) .
O75 W18 O66 W17 3.7(5) .
O45 W17 O67 W20 128.4(11) .
O66 W17 O67 W20 -47.5(17) .
O60 W17 O67 W20 -131.0(11) .
O51 W17 O67 W20 26.5(11) .
O75 W17 O67 W20 -57.8(11) .
O48 W20 O67 W17 -130.4(11) .
O62 W20 O67 W17 53.6(16) .
O54 W20 O67 W17 -28.0(11) .
O58 W20 O67 W17 130.6(11) .
O78 W20 O67 W17 57.9(11) .
O40 W12 O68 W13 166.0(6) .
O71 W12 O68 W13 62.8(6) .
O57 W12 O68 W13 -50.1(11) .
O59 W12 O68 W13 -98.6(5) .
O77 W12 O68 W13 -16.9(5) .
O41 W13 O68 W12 -168.4(5) .
O69 W13 O68 W12 -64.2(6) .
O56 W13 O68 W12 46.7(11) .
O73 W13 O68 W12 98.9(5) .
O77 W13 O68 W12 16.9(5) .
O41 W13 O69 Tb1 169.0(7) .
O56 W13 O69 Tb1 -87.7(8) .
O68 W13 O69 Tb1 67.7(8) .
O73 W13 O69 Tb1 -17.4(19) .
O77 W13 O69 Tb1 -3.9(7) .
O53 Tb1 O69 W13 69.4(8) .
O64 Tb1 O69 W13 8.2(9) .
O33 Tb1 O69 W13 -130.3(8) .
O30 Tb1 O69 W13 -98.5(9) .
O71 Tb1 O69 W13 -52.2(7) .
O15 Tb1 O69 W13 113.9(8) .
O18 Tb1 O69 W13 153.0(8) .
O49 W21 O70 W22 177.7(6) .
O57 W21 O70 W22 -78.9(6) .
O58 W21 O70 W22 77.5(6) .
O72 W21 O70 W22 -2.0(14) .
O78 W21 O70 W22 1.9(5) .
O50 W22 O70 W21 -168.9(6) .
O64 W22 O70 W21 85.2(6) .
O63 W22 O70 W21 -18.5(12) .
O62 W22 O70 W21 -74.1(6) .
O78 W22 O70 W21 -1.9(5) .
O40 W12 O71 Tb1 -167.0(7) .
O57 W12 O71 Tb1 89.6(8) .
O68 W12 O71 Tb1 -65.5(8) .
O59 W12 O71 Tb1 11.4(18) .
O77 W12 O71 Tb1 5.8(7) .
O53 Tb1 O71 W12 -11.8(9) .
O64 Tb1 O71 W12 -73.3(8) .
O33 Tb1 O71 W12 135.5(8) .
O30 Tb1 O71 W12 -149.5(8) .
O15 Tb1 O71 W12 -109.0(8) .
O69 Tb1 O71 W12 51.1(7) .
O18 Tb1 O71 W12 87.9(9) .
O49 W21 O72 W19 127.0(10) .
O57 W21 O72 W19 23.8(10) .
O70 W21 O72 W19 -53.2(16) .
O58 W21 O72 W19 -132.4(10) .
O78 W21 O72 W19 -57.0(10) .
O47 W19 O72 W21 -126.6(10) .
O59 W19 O72 W21 -24.3(10) .
O52 W19 O72 W21 69.4(15) .
O60 W19 O72 W21 132.3(10) .
O75 W19 O72 W21 60.1(10) .
O46 W18 O73 W13 -131.1(10) .
O61 W18 O73 W13 -28.8(10) .
O52 W18 O73 W13 128.5(10) .
O66 W18 O73 W13 48.0(16) .
O75 W18 O73 W13 55.4(10) .
O41 W13 O73 W18 130.9(11) .
O69 W13 O73 W18 -43(2) .
O56 W13 O73 W18 29.5(10) .
O68 W13 O73 W18 -129.7(11) .
O77 W13 O73 W18 -56.4(10) .
O44 W16 O74 W15 -168.2(6) .
O65 W16 O74 W15 -67.2(6) .
O54 W16 O74 W15 22.5(15) .
O51 W16 O74 W15 88.5(6) .
O76 W16 O74 W15 5.4(5) .
O43 W15 O74 W16 166.6(6) .
O56 W15 O74 W16 -17.7(14) .
O61 W15 O74 W16 -90.6(6) .
O55 W15 O74 W16 68.0(6) .
O76 W15 O74 W16 -5.5(5) .
O77 P1 O75 W17 180.0(5) .
O76 P1 O75 W17 57.9(7) .
O78 P1 O75 W17 -59.9(7) .
O77 P1 O75 W19 -56.3(7) .
O76 P1 O75 W19 -178.4(5) .
O78 P1 O75 W19 63.8(7) .
O77 P1 O75 W18 58.8(7) .
O76 P1 O75 W18 -63.3(7) .
O78 P1 O75 W18 178.9(5) .
O45 W17 O75 P1 177(2) .
O67 W17 O75 P1 43.7(7) .
O66 W17 O75 P1 -132.0(7) .
O60 W17 O75 P1 135.3(7) .
O51 W17 O75 P1 -43.7(7) .
O45 W17 O75 W19 40(3) .
O67 W17 O75 W19 -93.1(4) .
O66 W17 O75 W19 91.3(4) .
O60 W17 O75 W19 -1.4(3) .
O51 W17 O75 W19 179.6(4) .
O45 W17 O75 W18 -49(3) .
O67 W17 O75 W18 178.0(4) .
O66 W17 O75 W18 2.3(3) .
O60 W17 O75 W18 -90.4(4) .
O51 W17 O75 W18 90.7(4) .
O47 W19 O75 P1 -179(38) .
O59 W19 O75 P1 38.9(6) .
O72 W19 O75 P1 -50.7(6) .
O52 W19 O75 P1 133.1(7) .
O60 W19 O75 P1 -137.2(7) .
O47 W19 O75 W17 -41(3) .
O59 W19 O75 W17 177.5(4) .
O72 W19 O75 W17 87.9(4) .
O52 W19 O75 W17 -88.3(4) .
O60 W19 O75 W17 1.4(3) .
O47 W19 O75 W18 50(3) .
O59 W19 O75 W18 -91.9(4) .
O72 W19 O75 W18 178.5(4) .
O52 W19 O75 W18 2.3(3) .
O60 W19 O75 W18 92.0(4) .
O46 W18 O75 P1 -180(65) .
O73 W18 O75 P1 -41.8(6) .
O61 W18 O75 P1 46.7(6) .
O52 W18 O75 P1 -134.1(6) .
O66 W18 O75 P1 134.8(7) .
O46 W18 O75 W17 43(2) .
O73 W18 O75 W17 -178.9(4) .
O61 W18 O75 W17 -90.4(4) .
O52 W18 O75 W17 88.8(4) .
O66 W18 O75 W17 -2.3(3) .
O46 W18 O75 W19 -48(2) .
O73 W18 O75 W19 90.0(4) .
O61 W18 O75 W19 178.4(4) .
O52 W18 O75 W19 -2.3(3) .
O66 W18 O75 W19 -93.5(4) .
O77 P1 O76 W15 -58.3(7) .
O78 P1 O76 W15 -179.8(5) .
O75 P1 O76 W15 62.3(7) .
O77 P1 O76 W14 60.6(7) .
O78 P1 O76 W14 -60.9(7) .
O75 P1 O76 W14 -178.8(5) .
O77 P1 O76 W16 -178.2(5) .
O78 P1 O76 W16 60.3(7) .
O75 P1 O76 W16 -57.6(7) .
O43 W15 O76 P1 166(2) .
O56 W15 O76 P1 42.1(7) .
O61 W15 O76 P1 -44.4(6) .
O55 W15 O76 P1 135.2(7) .
O74 W15 O76 P1 -132.9(7) .
O43 W15 O76 W14 33(3) .
O56 W15 O76 W14 -91.5(4) .
O61 W15 O76 W14 -178.0(3) .
O55 W15 O76 W14 1.6(3) .
O74 W15 O76 W14 93.5(4) .
O43 W15 O76 W16 -57(3) .
O56 W15 O76 W16 178.6(4) .
O61 W15 O76 W16 92.0(3) .
O55 W15 O76 W16 -88.3(3) .
O74 W15 O76 W16 3.6(3) .
O42 W14 O76 P1 177.8(15) .
O53 W14 O76 P1 -45.8(6) .
O63 W14 O76 P1 49.0(6) .
O55 W14 O76 P1 -135.9(6) .
O65 W14 O76 P1 136.5(7) .
O42 W14 O76 W15 -47.9(18) .
O53 W14 O76 W15 88.5(4) .
O63 W14 O76 W15 -176.7(4) .
O55 W14 O76 W15 -1.6(3) .
O65 W14 O76 W15 -89.2(4) .
O42 W14 O76 W16 40.6(18) .
O53 W14 O76 W16 177.0(4) .
O63 W14 O76 W16 -88.2(3) .
O55 W14 O76 W16 86.9(3) .
O65 W14 O76 W16 -0.7(3) .
O44 W16 O76 P1 170(2) .
O65 W16 O76 P1 -134.2(7) .
O54 W16 O76 P1 -42.3(7) .
O74 W16 O76 P1 131.2(7) .
O51 W16 O76 P1 43.5(6) .
O44 W16 O76 W15 35(2) .
O65 W16 O76 W15 91.0(4) .
O54 W16 O76 W15 -177.1(4) .
O74 W16 O76 W15 -3.6(3) .
O51 W16 O76 W15 -91.3(4) .
O44 W16 O76 W14 -55(2) .
O65 W16 O76 W14 0.8(3) .
O54 W16 O76 W14 92.7(4) .
O74 W16 O76 W14 -93.8(4) .
O51 W16 O76 W14 178.5(4) .
O76 P1 O77 W13 53.6(8) .
O78 P1 O77 W13 174.1(6) .
O75 P1 O77 W13 -66.9(8) .
O76 P1 O77 W12 -171.6(5) .
O78 P1 O77 W12 -51.2(8) .
O75 P1 O77 W12 67.8(7) .
O41 W13 O77 P1 100(2) .
O69 W13 O77 P1 -128.1(7) .
O56 W13 O77 P1 -32.9(7) .
O68 W13 O77 P1 134.3(8) .
O73 W13 O77 P1 47.9(7) .
O41 W13 O77 W12 -46(2) .
O69 W13 O77 W12 85.6(4) .
O56 W13 O77 W12 -179.2(4) .
O68 W13 O77 W12 -12.0(3) .
O73 W13 O77 W12 -98.4(3) .
O40 W12 O77 P1 -114(3) .
O71 W12 O77 P1 127.2(7) .
O57 W12 O77 P1 30.7(7) .
O68 W12 O77 P1 -134.7(7) .
O59 W12 O77 P1 -50.9(7) .
O40 W12 O77 W13 33(3) .
O71 W12 O77 W13 -86.0(4) .
O57 W12 O77 W13 177.5(4) .
O68 W12 O77 W13 12.0(3) .
O59 W12 O77 W13 95.8(4) .
O77 P1 O78 W21 61.6(8) .
O76 P1 O78 W21 -176.0(6) .
O75 P1 O78 W21 -57.8(7) .
O77 P1 O78 W22 -60.7(7) .
O76 P1 O78 W22 61.7(7) .
O75 P1 O78 W22 179.9(5) .
O77 P1 O78 W20 179.1(6) .
O76 P1 O78 W20 -58.5(8) .
O75 P1 O78 W20 59.7(7) .
O49 W21 O78 P1 -170(3) .
O57 W21 O78 P1 -46.6(6) .
O70 W21 O78 P1 -137.4(7) .
O58 W21 O78 P1 131.2(7) .
O72 W21 O78 P1 41.1(6) .
O49 W21 O78 W22 -34(3) .
O57 W21 O78 W22 89.6(3) .
O70 W21 O78 W22 -1.2(3) .
O58 W21 O78 W22 -92.6(4) .
O72 W21 O78 W22 177.3(4) .
O49 W21 O78 W20 57(3) .
O57 W21 O78 W20 179.8(4) .
O70 W21 O78 W20 88.9(4) .
O58 W21 O78 W20 -2.4(3) .
O72 W21 O78 W20 -92.6(3) .
O50 W22 O78 P1 -163.9(13) .
O64 W22 O78 P1 42.7(6) .
O63 W22 O78 P1 -49.5(6) .
O70 W22 O78 P1 138.2(7) .
O62 W22 O78 P1 -134.0(7) .
O50 W22 O78 W21 59.1(16) .
O64 W22 O78 W21 -94.4(4) .
O63 W22 O78 W21 173.5(4) .
O70 W22 O78 W21 1.2(3) .
O62 W22 O78 W21 89.0(4) .
O50 W22 O78 W20 -28.7(16) .
O64 W22 O78 W20 177.9(4) .
O63 W22 O78 W20 85.7(3) .
O70 W22 O78 W20 -86.6(4) .
O62 W22 O78 W20 1.2(3) .
O48 W20 O78 P1 -169(2) .
O62 W20 O78 P1 133.6(8) .
O54 W20 O78 P1 40.8(7) .
O58 W20 O78 P1 -131.9(8) .
O67 W20 O78 P1 -44.5(7) .
O48 W20 O78 W21 -35(3) .
O62 W20 O78 W21 -92.1(4) .
O54 W20 O78 W21 175.1(4) .
O58 W20 O78 W21 2.4(3) .
O67 W20 O78 W21 89.9(4) .
O48 W20 O78 W22 56(3) .
O62 W20 O78 W22 -1.4(3) .
O54 W20 O78 W22 -94.2(4) .
O58 W20 O78 W22 93.2(4) .
O67 W20 O78 W22 -179.4(4) .
C2 N2 Cu1 N4 29(20) .
C2 N2 Cu1 N3 157.1(16) .
C2 N2 Cu1 N1 -18.9(15) .
C4 N4 Cu1 N2 125(19) .
C4 N4 Cu1 N3 -3.1(15) .
C4 N4 Cu1 N1 173.0(15) .
C3 N3 Cu1 N2 158.4(14) .
C3 N3 Cu1 N4 -23.4(14) .
C3 N3 Cu1 N1 -100(11) .
C1 N1 Cu1 N2 -10.6(14) .
C1 N1 Cu1 N4 171.1(14) .
C1 N1 Cu1 N3 -113(10) .
C5 N5 Cu2 N8 -171.8(12) .
C5 N5 Cu2 N7 -91(3) .
C5 N5 Cu2 N6 6.7(12) .
C5 N5 Cu2 O1W 103.8(12) .
C16 N8 Cu2 N5 -13.8(17) .
C12 N8 Cu2 N5 174.7(12) .
C16 N8 Cu2 N7 177.5(17) .
C12 N8 Cu2 N7 5.9(12) .
C16 N8 Cu2 N6 -114(23) .
C12 N8 Cu2 N6 74(23) .
C16 N8 Cu2 O1W 79.5(16) .
C12 N8 Cu2 O1W -92.0(12) .
C7 N7 Cu2 N5 99(3) .
C11 N7 Cu2 N5 -85(4) .
C7 N7 Cu2 N8 -179.3(17) .
C11 N7 Cu2 N8 -2.3(12) .
C7 N7 Cu2 N6 2.1(17) .
C11 N7 Cu2 N6 179.0(13) .
C7 N7 Cu2 O1W -96.4(17) .
C11 N7 Cu2 O1W 80.5(13) .
C6 N6 Cu2 N5 19.3(12) .
C6 N6 Cu2 N8 120(23) .
C6 N6 Cu2 N7 -171.9(12) .
C6 N6 Cu2 O1W -73.8(13) .
C17 N9 Cu3 N11 107(6) .
C17 N9 Cu3 N10 -14.6(14) .
C17 N9 Cu3 N12 172.0(14) .
C19 N11 Cu3 N9 -111(6) .
C23 N11 Cu3 N9 61(6) .
C19 N11 Cu3 N10 10.0(17) .
C23 N11 Cu3 N10 -177.4(13) .
C19 N11 Cu3 N12 -176.7(17) .
C23 N11 Cu3 N12 -4.1(12) .
C18 N10 Cu3 N9 -5.4(14) .
C18 N10 Cu3 N11 179.2(14) .
C18 N10 Cu3 N12 94(5) .
C28 N12 Cu3 N9 8.8(16) .
C24 N12 Cu3 N9 -175.9(13) .
C28 N12 Cu3 N11 -176.1(16) .
C24 N12 Cu3 N11 -0.8(12) .
C28 N12 Cu3 N10 -90(5) .
C24 N12 Cu3 N10 86(5) .
C30 N14 Cu4 N14 -93(48) 2_446
C30 N14 Cu4 N13 -162.0(11) 2_446
C30 N14 Cu4 N13 18.0(11) .
C29 N13 Cu4 N14 -173.3(11) 2_446
C29 N13 Cu4 N14 6.7(11) .
C29 N13 Cu4 N13 -42(14) 2_446
C31 N15 Cu5 N15 -8(9) 2_557
C31 N15 Cu5 N16 -158.0(12) 2_557
C31 N15 Cu5 N16 22.0(12) .
C32 N16 Cu5 N15 175.4(14) 2_557
C32 N16 Cu5 N15 -4.6(14) .
C32 N16 Cu5 N16 116(8) 2_557
C35 N19 Cu6 N17 173(100) .
C35 N19 Cu6 N20 -4.1(11) .
C35 N19 Cu6 N18 180.0(11) .
C33 N17 Cu6 N19 22(25) .
C33 N17 Cu6 N20 -161.4(11) .
C33 N17 Cu6 N18 14.5(11) .
C36 N20 Cu6 N19 -23.5(11) .
C36 N20 Cu6 N17 156.6(11) .
C36 N20 Cu6 N18 56(9) .
C34 N18 Cu6 N19 -164.5(11) .
C34 N18 Cu6 N17 15.3(11) .
C34 N18 Cu6 N20 116(9) .
Cu1 N1 C1 C2 40(2) .
N1 C1 C2 N2 -53(3) .
Cu1 N2 C2 C1 42(2) .
Cu1 N3 C3 C4 45(2) .
Cu1 N4 C4 C3 28(2) .
N3 C3 C4 N4 -48(2) .
Cu2 N5 C5 C6 -31.3(19) .
Cu2 N6 C6 C5 -40.8(19) .
N5 C5 C6 N6 47(2) .
C11 N7 C7 C8 -1(3) .
Cu2 N7 C7 C8 175.4(15) .
N7 C7 C8 C9 2(3) .
C7 C8 C9 C10 -2(3) .
C8 C9 C10 C11 1(3) .
C9 C10 C11 N7 -1(3) .
C9 C10 C11 C12 -175.3(19) .
C7 N7 C11 C10 1(3) .
Cu2 N7 C11 C10 -176.6(15) .
C7 N7 C11 C12 176.0(16) .
Cu2 N7 C11 C12 -1(2) .
C16 N8 C12 C13 0(3) .
Cu2 N8 C12 C13 172.1(14) .
C16 N8 C12 C11 179.2(17) .
Cu2 N8 C12 C11 -8.3(19) .
C10 C11 C12 C13 1(3) .
N7 C11 C12 C13 -174.1(18) .
C10 C11 C12 N8 -178.8(18) .
N7 C11 C12 N8 6(2) .
N8 C12 C13 C14 -2(3) .
C11 C12 C13 C14 178.1(19) .
C12 C13 C14 C15 4(3) .
C13 C14 C15 C16 -3(4) .
C12 N8 C16 C15 2(3) .
Cu2 N8 C16 C15 -169.7(16) .
C14 C15 C16 N8 0(4) .
Cu3 N9 C17 C18 32(2) .
Cu3 N10 C18 C17 24(2) .
N9 C17 C18 N10 -38(3) .
C23 N11 C19 C20 0(3) .
Cu3 N11 C19 C20 171.8(14) .
N11 C19 C20 C21 0(3) .
C19 C20 C21 C22 -3(3) .
C20 C21 C22 C23 6(3) .
C19 N11 C23 C22 4(3) .
Cu3 N11 C23 C22 -169.6(14) .
C19 N11 C23 C24 -178.3(16) .
Cu3 N11 C23 C24 8(2) .
C21 C22 C23 N11 -7(3) .
C21 C22 C23 C24 175.4(18) .
C28 N12 C24 C25 1(3) .
Cu3 N12 C24 C25 -175.0(14) .
C28 N12 C24 C23 -179.1(16) .
Cu3 N12 C24 C23 5.2(19) .
N11 C23 C24 N12 -9(2) .
C22 C23 C24 N12 168.7(17) .
N11 C23 C24 C25 171.1(18) .
C22 C23 C24 C25 -11(3) .
N12 C24 C25 C26 -1(3) .
C23 C24 C25 C26 178.4(18) .
C24 C25 C26 C27 1(3) .
C25 C26 C27 C28 1(3) .
C24 N12 C28 C27 1(3) .
Cu3 N12 C28 C27 175.8(13) .
C26 C27 C28 N12 -2(3) .
Cu4 N13 C29 C30 -30.1(18) .
Cu4 N14 C30 C29 -38.9(17) .
N13 C29 C30 N14 46(2) .
Cu5 N15 C31 C32 -36(2) .
N15 C31 C32 N16 34(3) .
Cu5 N16 C32 C31 -15(2) .
Cu6 N17 C33 C34 -39.9(16) .
Cu6 N18 C34 C33 -40.3(15) .
N17 C33 C34 N18 52.9(18) .
Cu6 N19 C35 C36 32.1(17) .
N19 C35 C36 N20 -51.8(18) .
Cu6 N20 C36 C35 47.3(16) .
